data_7711485
loop_
_publ_author_name
'Szyma\'nska, Martyna'
'Kubicki, Maciej'
'Roviello, Giovanni N.'
'Consiglio, Giuseppe'
'Fik-Jask\'o\/lka, Marta A.'
'Patroniak, Violetta'

_publ_section_title
;
 New Cu(i) square grid-type and Ni(ii) triangle-type complexes: synthesis
 and characterization of effective binders of DNA and serum albumins
;
_journal_name_full 'Dalton Transactions'
_journal_paper_doi 10.1039/D2DT02271K
_journal_year 2022
_chemical_formula_moiety
;
2(C86 H88 N16 Ni3 O2), 11(Cl O4), F6 P, 2(C2 H3 N), C H4 O, 4(H2 O)
;
_chemical_formula_sum 'C177 H194 Cl11 F6 N34 Ni6 O53 P'
_chemical_formula_weight 4532.73
_space_group_crystal_system triclinic
_space_group_IT_number 2
_space_group_name_Hall '-P 1'
_space_group_name_H-M_alt 'P -1'
_atom_sites_solution_hydrogens mixed
_audit_creation_method SHELXL-2018/3
_audit_update_record
;
2022-08-20 deposited with the CCDC.	2022-08-31 downloaded from the CCDC.
;
_cell_angle_alpha 112.743(4)
_cell_angle_beta 91.517(3)
_cell_angle_gamma 117.701(4)
_cell_formula_units_Z 1
_cell_length_a 18.3597(7)
_cell_length_b 18.4990(7)
_cell_length_c 21.3107(8)
_cell_measurement_reflns_used 11883
_cell_measurement_temperature 100(1)
_cell_measurement_theta_max 26.7050
_cell_measurement_theta_min 3.4900
_cell_volume 5718.5(5)
_computing_cell_refinement 'CrysAlisPro 1.171.38.46 (Rigaku OD, 2015)'
_computing_data_collection 'CrysAlisPro 1.171.38.46 (Rigaku OD, 2015)'
_computing_data_reduction 'CrysAlisPro 1.171.38.46 (Rigaku OD, 2015)'
_computing_molecular_graphics 'Mercury (MacRae et al., 2009)'
_computing_publication_material 'SHELXL (Sheldrick, 2015)'
_computing_structure_refinement 'SHELXL (Sheldrick, 2015)'
_computing_structure_solution 'SHELXT (Sheldrick, 2015)'
_diffrn_ambient_environment N~2~
_diffrn_ambient_temperature 100(1)
_diffrn_detector 'CCD plate'
_diffrn_detector_area_resol_mean 16.2413
_diffrn_detector_type Eos
_diffrn_measured_fraction_theta_full 0.998
_diffrn_measured_fraction_theta_max 0.998
_diffrn_measurement_device 'four-circle diffractometer'
_diffrn_measurement_device_type 'Xcalibur, Eos'
_diffrn_radiation_monochromator graphite
_diffrn_radiation_probe x-ray
_diffrn_radiation_type 'Mo K\a'
_diffrn_radiation_wavelength 0.71073
_diffrn_reflns_av_R_equivalents 0.0428
_diffrn_reflns_av_unetI/netI 0.0722
_diffrn_reflns_Laue_measured_fraction_full 0.998
_diffrn_reflns_Laue_measured_fraction_max 0.998
_diffrn_reflns_limit_h_max 21
_diffrn_reflns_limit_h_min -21
_diffrn_reflns_limit_k_max 21
_diffrn_reflns_limit_k_min -21
_diffrn_reflns_limit_l_max 25
_diffrn_reflns_limit_l_min -25
_diffrn_reflns_number 45102
_diffrn_reflns_point_group_measured_fraction_full 0.998
_diffrn_reflns_point_group_measured_fraction_max 0.998
_diffrn_reflns_theta_full 25.000
_diffrn_reflns_theta_max 25.000
_diffrn_reflns_theta_min 3.078
_diffrn_source 'fine-focus sealed X-ray tube'
_diffrn_source_type 'Enhance (Mo) X-ray Source'
_exptl_absorpt_coefficient_mu 0.702
_exptl_absorpt_correction_T_max 1.00000
_exptl_absorpt_correction_T_min 0.74748
_exptl_absorpt_correction_type multi-scan
_exptl_absorpt_process_details
;
CrysAlisPro 1.171.38.46 (Rigaku Oxford Diffraction, 2015)
Empirical absorption correction using spherical harmonics,
 implemented in SCALE3 ABSPACK scaling algorithm.
;
_exptl_crystal_colour green
_exptl_crystal_density_diffrn 1.316
_exptl_crystal_description prism
_exptl_crystal_F_000 2342
_exptl_crystal_size_max 0.4
_exptl_crystal_size_mid 0.12
_exptl_crystal_size_min 0.1
_refine_diff_density_max 1.693
_refine_diff_density_min -0.920
_refine_diff_density_rms 0.109
_refine_ls_extinction_method none
_refine_ls_goodness_of_fit_ref 1.104
_refine_ls_hydrogen_treatment constr
_refine_ls_matrix_type full
_refine_ls_number_parameters 1399
_refine_ls_number_reflns 20107
_refine_ls_number_restraints 226
_refine_ls_restrained_S_all 1.127
_refine_ls_R_factor_all 0.1168
_refine_ls_R_factor_gt 0.0818
_refine_ls_shift/su_max 0.000
_refine_ls_shift/su_mean 0.000
_refine_ls_structure_factor_coef Fsqd
_refine_ls_weighting_details 'w=1/[\s^2^(Fo^2^)+(0.1388P)^2^+3.6374P] where P=(Fo^2^+2Fc^2^)/3'
_refine_ls_weighting_scheme calc
_refine_ls_wR_factor_gt 0.2296
_refine_ls_wR_factor_ref 0.2482
_reflns_Friedel_coverage 0.000
_reflns_number_gt 13671
_reflns_number_total 20107
_reflns_threshold_expression 'I > 2\s(I)'
_cod_data_source_file d2dt02271k2.cif
_cod_data_source_block C2
_cod_original_cell_volume 5718.5(4)
_cod_database_code 7711485
_shelx_shelxl_version_number 2018/3
_shelx_space_group_comment
;
The symmetry employed for this shelxl refinement is uniquely defined
by the following loop, which should always be used as a source of
symmetry information in preference to the above space-group names.
They are only intended as comments.
;

loop_
_space_group_symop_operation_xyz
'x, y, z'
'-x, -y, -z'

loop_
_atom_site_label
_atom_site_type_symbol
_atom_site_fract_x
_atom_site_fract_y
_atom_site_fract_z
_atom_site_U_iso_or_equiv
_atom_site_adp_type
_atom_site_occupancy
_atom_site_site_symmetry_order
_atom_site_calc_flag
_atom_site_refinement_flags_posn
_atom_site_refinement_flags_adp
_atom_site_refinement_flags_occupancy
_atom_site_disorder_assembly
_atom_site_disorder_group
Ni1 Ni 0.14978(4) 0.08330(4) 0.27935(4) 0.02891(19) Uani 1 1 d . . . . .
Ni2 Ni 0.71682(4) 0.30225(4) 0.32380(4) 0.02869(19) Uani 1 1 d . . . . .
Ni3 Ni 0.47452(4) 0.57781(4) 0.20799(4) 0.02854(19) Uani 1 1 d . . . . .
N1A N 0.0822(3) 0.0058(3) 0.1688(2) 0.0322(10) Uani 1 1 d . . . . .
C2A C 0.0011(3) -0.0231(3) 0.1364(3) 0.0324(12) Uani 1 1 d . . . . .
C3A C -0.0558(4) -0.0132(4) 0.1742(3) 0.0433(15) Uani 1 1 d . . . . .
H3A H -0.040201 0.011346 0.223892 0.052 Uiso 1 1 calc R U . . .
C4A C -0.1347(4) -0.0381(5) 0.1413(3) 0.0511(17) Uani 1 1 d . . . . .
H4A H -0.172241 -0.029074 0.168861 0.061 Uiso 1 1 calc R U . . .
C5A C -0.1611(4) -0.0763(4) 0.0686(3) 0.0474(16) Uani 1 1 d . . . . .
H5A H -0.215966 -0.092910 0.046791 0.057 Uiso 1 1 calc R U . . .
C6A C -0.1094(4) -0.0892(5) 0.0305(4) 0.0549(18) Uani 1 1 d . . . . .
H6A H -0.127865 -0.115856 -0.019192 0.066 Uiso 1 1 calc R U . . .
C7A C -0.0272(4) -0.0649(4) 0.0610(3) 0.0496(16) Uani 1 1 d . . . . .
C8A C 0.0297(5) -0.0766(6) 0.0228(4) 0.079(3) Uani 1 1 d . . . . .
H8A H 0.013919 -0.102405 -0.027029 0.095 Uiso 1 1 calc R U . . .
C9A C 0.1093(5) -0.0513(6) 0.0564(4) 0.072(2) Uani 1 1 d . . . . .
H9A H 0.146910 -0.063110 0.030180 0.087 Uiso 1 1 calc R U . . .
C10A C 0.1329(4) -0.0080(4) 0.1297(3) 0.0400(14) Uani 1 1 d . . . . .
C11A C 0.2178(4) 0.0221(4) 0.1662(3) 0.0408(14) Uani 1 1 d . . . . .
H11A H 0.253424 0.005608 0.140321 0.049 Uiso 1 1 calc R U . . .
N12A N 0.2438(3) 0.0700(3) 0.2321(2) 0.0288(10) Uani 1 1 d . . . . .
C13A C 0.3283(3) 0.0974(3) 0.2689(3) 0.0289(12) Uani 1 1 d . . . . .
H13A H 0.320208 0.077391 0.306791 0.035 Uiso 1 1 calc R U . . .
C14A C 0.3854(3) 0.2028(3) 0.3049(3) 0.0284(11) Uani 1 1 d . . . . .
H14A H 0.396002 0.224834 0.268566 0.034 Uiso 1 1 calc R U . . .
H14B H 0.355825 0.229923 0.334883 0.034 Uiso 1 1 calc R U . . .
C15A C 0.4695(3) 0.2336(3) 0.3494(3) 0.0284(11) Uani 1 1 d . . . . .
H15A H 0.459440 0.213383 0.386763 0.034 Uiso 1 1 calc R U . . .
H15B H 0.505061 0.301197 0.372239 0.034 Uiso 1 1 calc R U . . .
C16A C 0.5158(3) 0.1925(3) 0.3028(3) 0.0289(12) Uani 1 1 d . . . . .
H16A H 0.523162 0.212410 0.264821 0.035 Uiso 1 1 calc R U . . .
C17A C 0.4603(3) 0.0878(3) 0.2676(3) 0.0313(12) Uani 1 1 d . . . . .
H17A H 0.490130 0.061130 0.237539 0.038 Uiso 1 1 calc R U . . .
H17B H 0.450478 0.066146 0.304148 0.038 Uiso 1 1 calc R U . . .
C18A C 0.3756(3) 0.0562(3) 0.2232(3) 0.0316(12) Uani 1 1 d . . . . .
H18A H 0.340318 -0.011382 0.201195 0.038 Uiso 1 1 calc R U . . .
H18B H 0.385225 0.075239 0.185277 0.038 Uiso 1 1 calc R U . . .
N19A N 0.6011(3) 0.2262(3) 0.3426(2) 0.0271(9) Uani 1 1 d . . . . .
C20A C 0.6079(4) 0.2010(4) 0.3894(3) 0.0338(12) Uani 1 1 d . . . . .
H20A H 0.558254 0.162042 0.398892 0.041 Uiso 1 1 calc R U . . .
C21A C 0.6909(3) 0.2317(4) 0.4280(3) 0.0316(12) Uani 1 1 d . . . . .
N22A N 0.7585(3) 0.2810(3) 0.4092(2) 0.0312(10) Uani 1 1 d . . . . .
C23A C 0.8393(3) 0.3138(4) 0.4464(3) 0.0318(12) Uani 1 1 d . . . . .
C24A C 0.9116(4) 0.3657(4) 0.4279(3) 0.0382(14) Uani 1 1 d . . . . .
H24A H 0.905657 0.376526 0.388561 0.046 Uiso 1 1 calc R U . . .
C25A C 0.9906(4) 0.4004(4) 0.4671(3) 0.0452(15) Uani 1 1 d . . . . .
H25A H 1.039264 0.436446 0.454935 0.054 Uiso 1 1 calc R U . . .
C26A C 1.0019(4) 0.3843(5) 0.5251(3) 0.0538(18) Uani 1 1 d . . . . .
H26A H 1.057569 0.409402 0.551559 0.065 Uiso 1 1 calc R U . . .
C27A C 0.9336(4) 0.3331(5) 0.5429(3) 0.0552(19) Uani 1 1 d . . . . .
H27A H 0.941503 0.321900 0.581653 0.066 Uiso 1 1 calc R U . . .
C28A C 0.8492(4) 0.2954(4) 0.5043(3) 0.0391(14) Uani 1 1 d . . . . .
C29A C 0.7763(4) 0.2406(5) 0.5201(3) 0.0459(16) Uani 1 1 d . . . . .
H29A H 0.781691 0.226015 0.557481 0.055 Uiso 1 1 calc R U . . .
C30A C 0.6985(4) 0.2084(4) 0.4826(3) 0.0404(14) Uani 1 1 d . . . . .
H30A H 0.649078 0.170222 0.492841 0.048 Uiso 1 1 calc R U . . .
N1B N 0.5630(3) 0.7237(3) 0.2614(2) 0.0335(11) Uani 1 1 d . . . . .
C2B C 0.5500(4) 0.7942(4) 0.2715(3) 0.0440(15) Uani 1 1 d . . . . .
C3B C 0.4887(4) 0.7816(5) 0.2212(4) 0.0539(17) Uani 1 1 d . . . . .
H3B H 0.457892 0.725708 0.179304 0.065 Uiso 1 1 calc R U . . .
C4B C 0.4740(5) 0.8536(6) 0.2342(5) 0.068(2) Uani 1 1 d . . . . .
H4B H 0.434335 0.847495 0.200054 0.081 Uiso 1 1 calc R U . . .
C5B C 0.5175(6) 0.9341(5) 0.2972(5) 0.075(2) Uani 1 1 d . . . . .
H5B H 0.503071 0.979822 0.307127 0.090 Uiso 1 1 calc R U . . .
C6B C 0.5802(5) 0.9491(5) 0.3451(4) 0.064(2) Uani 1 1 d . . . . .
H6B H 0.610612 1.005632 0.386574 0.077 Uiso 1 1 calc R U . . .
C7B C 0.5995(5) 0.8805(4) 0.3326(3) 0.0483(16) Uani 1 1 d . . . . .
C8B C 0.6675(4) 0.8947(4) 0.3770(4) 0.0503(16) Uani 1 1 d . . . . .
H8B H 0.701671 0.951684 0.417433 0.060 Uiso 1 1 calc R U . . .
C9B C 0.6838(4) 0.8273(4) 0.3619(3) 0.0456(15) Uani 1 1 d . . . . .
H9B H 0.731891 0.837064 0.389565 0.055 Uiso 1 1 calc R U . . .
C10B C 0.6291(3) 0.7428(4) 0.3051(3) 0.0329(12) Uani 1 1 d . . . . .
C11B C 0.6412(3) 0.6655(3) 0.2934(3) 0.0321(12) Uani 1 1 d . . . . .
H11B H 0.693778 0.676220 0.314480 0.039 Uiso 1 1 calc R U . . .
N12B N 0.5797(3) 0.5837(3) 0.2544(2) 0.0284(10) Uani 1 1 d . . . . .
C13B C 0.5907(3) 0.5071(4) 0.2441(3) 0.0315(12) Uani 1 1 d . . . . .
H13B H 0.538198 0.450057 0.209733 0.038 Uiso 1 1 calc R U . . .
C14B C 0.6662(3) 0.5112(4) 0.2130(3) 0.0322(12) Uani 1 1 d . . . . .
H14C H 0.720324 0.562705 0.247858 0.039 Uiso 1 1 calc R U . . .
H14D H 0.662951 0.520727 0.170671 0.039 Uiso 1 1 calc R U . . .
C15B C 0.6628(4) 0.4200(4) 0.1935(3) 0.0323(12) Uani 1 1 d . . . . .
H15C H 0.608880 0.368641 0.158273 0.039 Uiso 1 1 calc R U . . .
H15D H 0.710527 0.420625 0.172708 0.039 Uiso 1 1 calc R U . . .
C16B C 0.6687(3) 0.4068(3) 0.2596(3) 0.0306(12) Uani 1 1 d . . . . .
H16B H 0.724300 0.459010 0.293468 0.037 Uiso 1 1 calc R U . . .
C17B C 0.5976(3) 0.4095(3) 0.2956(3) 0.0292(12) Uani 1 1 d . . . . .
H17C H 0.541695 0.356964 0.264179 0.035 Uiso 1 1 calc R U . . .
H17D H 0.605140 0.404217 0.339528 0.035 Uiso 1 1 calc R U . . .
C18B C 0.5994(3) 0.4984(3) 0.3127(3) 0.0265(11) Uani 1 1 d . . . . .
H18C H 0.653595 0.551020 0.346839 0.032 Uiso 1 1 calc R U . . .
H18D H 0.552074 0.498166 0.333949 0.032 Uiso 1 1 calc R U . . .
N19B N 0.6660(3) 0.3207(3) 0.2475(2) 0.0289(10) Uani 1 1 d . . . . .
C20B C 0.6353(3) 0.2531(4) 0.1865(3) 0.0346(13) Uani 1 1 d . . . . .
H20B H 0.613224 0.256515 0.147619 0.042 Uiso 1 1 calc R U . . .
C21B C 0.6344(4) 0.1702(4) 0.1771(3) 0.0339(13) Uani 1 1 d . . . . .
N22B N 0.6804(3) 0.1774(3) 0.2311(2) 0.0296(10) Uani 1 1 d . . . . .
C23B C 0.6826(3) 0.1011(4) 0.2237(3) 0.0314(12) Uani 1 1 d . . . . .
C24B C 0.7368(4) 0.1076(4) 0.2761(3) 0.0386(14) Uani 1 1 d . . . . .
H24B H 0.772903 0.164796 0.315917 0.046 Uiso 1 1 calc R U . . .
C25B C 0.7374(4) 0.0313(4) 0.2695(3) 0.0445(15) Uani 1 1 d . . . . .
H25B H 0.773621 0.035976 0.305368 0.053 Uiso 1 1 calc R U . . .
C26B C 0.6858(4) -0.0533(4) 0.2110(3) 0.0421(15) Uani 1 1 d . . . . .
H26B H 0.686064 -0.105669 0.208223 0.050 Uiso 1 1 calc R U . . .
C27B C 0.6356(4) -0.0612(4) 0.1585(3) 0.0421(14) Uani 1 1 d . . . . .
H27B H 0.602262 -0.118636 0.118180 0.051 Uiso 1 1 calc R U . . .
C28B C 0.6322(4) 0.0160(4) 0.1630(3) 0.0371(13) Uani 1 1 d . . . . .
C29B C 0.5834(4) 0.0114(4) 0.1082(3) 0.0441(15) Uani 1 1 d . . . . .
H29B H 0.548968 -0.044941 0.067267 0.053 Uiso 1 1 calc R U . . .
C30B C 0.5863(4) 0.0893(4) 0.1146(3) 0.0426(15) Uani 1 1 d . . . . .
H30B H 0.556131 0.088515 0.077241 0.051 Uiso 1 1 calc R U . . .
N1C N 0.0597(3) 0.1127(3) 0.3341(2) 0.0305(10) Uani 1 1 d . . . . .
C2C C 0.0066(3) 0.0733(4) 0.3703(3) 0.0335(13) Uani 1 1 d . . . . .
C3C C 0.0058(4) 0.0016(4) 0.3799(3) 0.0407(14) Uani 1 1 d . . . . .
H3C H 0.041265 -0.020779 0.360044 0.049 Uiso 1 1 calc R U . . .
C4C C -0.0451(4) -0.0358(4) 0.4172(3) 0.0500(17) Uani 1 1 d . . . . .
H4C H -0.045255 -0.084616 0.422500 0.060 Uiso 1 1 calc R U . . .
C5C C -0.0973(4) -0.0039(4) 0.4481(3) 0.0494(16) Uani 1 1 d . . . . .
H5C H -0.131536 -0.030004 0.474788 0.059 Uiso 1 1 calc R U . . .
C6C C -0.0990(4) 0.0645(4) 0.4398(3) 0.0471(16) Uani 1 1 d . . . . .
H6C H -0.135084 0.085358 0.460240 0.056 Uiso 1 1 calc R U . . .
C7C C -0.0474(3) 0.1051(4) 0.4008(3) 0.0397(14) Uani 1 1 d . . . . .
C8C C -0.0459(4) 0.1767(4) 0.3926(3) 0.0433(15) Uani 1 1 d . . . . .
H8C H -0.083408 0.197058 0.410227 0.052 Uiso 1 1 calc R U . . .
C9C C 0.0095(4) 0.2176(4) 0.3592(3) 0.0456(15) Uani 1 1 d . . . . .
H9C H 0.013090 0.268366 0.354946 0.055 Uiso 1 1 calc R U . . .
C10C C 0.0609(3) 0.1828(4) 0.3312(3) 0.0322(12) Uani 1 1 d . . . . .
C11C C 0.1212(3) 0.2268(4) 0.2958(3) 0.0344(13) Uani 1 1 d . . . . .
H11C H 0.123545 0.276913 0.291309 0.041 Uiso 1 1 calc R U . . .
N12C N 0.1701(3) 0.1991(3) 0.2713(2) 0.0251(9) Uani 1 1 d . . . . .
C13C C 0.2315(3) 0.2461(3) 0.2375(3) 0.0257(11) Uani 1 1 d . . . . .
H13C H 0.258614 0.209654 0.215868 0.031 Uiso 1 1 calc R U . . .
C14C C 0.3016(3) 0.3413(3) 0.2916(3) 0.0278(11) Uani 1 1 d . . . . .
H14E H 0.277092 0.380066 0.312544 0.033 Uiso 1 1 calc R U . . .
H14F H 0.328383 0.336742 0.329730 0.033 Uiso 1 1 calc R U . . .
C15C C 0.3681(3) 0.3843(3) 0.2560(3) 0.0272(11) Uani 1 1 d . . . . .
H15E H 0.395044 0.347433 0.237769 0.033 Uiso 1 1 calc R U . . .
H15F H 0.412872 0.446584 0.290811 0.033 Uiso 1 1 calc R U . . .
C16C C 0.3276(3) 0.3896(3) 0.1953(3) 0.0280(11) Uani 1 1 d . . . . .
H16C H 0.302091 0.428227 0.215478 0.034 Uiso 1 1 calc R U . . .
C17C C 0.2563(3) 0.2957(4) 0.1415(3) 0.0319(12) Uani 1 1 d . . . . .
H17E H 0.279399 0.255713 0.119661 0.038 Uiso 1 1 calc R U . . .
H17F H 0.229601 0.301271 0.104015 0.038 Uiso 1 1 calc R U . . .
C18C C 0.1893(3) 0.2533(4) 0.1786(3) 0.0339(13) Uani 1 1 d . . . . .
H18E H 0.164438 0.292005 0.198718 0.041 Uiso 1 1 calc R U . . .
H18F H 0.142872 0.191783 0.144107 0.041 Uiso 1 1 calc R U . . .
N19C N 0.3959(3) 0.4372(3) 0.1658(2) 0.0289(10) Uani 1 1 d . . . . .
C20C C 0.4105(3) 0.3931(4) 0.1098(3) 0.0292(12) Uani 1 1 d . . . . .
H20C H 0.375601 0.328477 0.084477 0.035 Uiso 1 1 calc R U . . .
C21C C 0.4816(3) 0.4438(3) 0.0854(3) 0.0272(11) Uani 1 1 d . . . . .
N22C N 0.5141(3) 0.5347(3) 0.1134(2) 0.0269(9) Uani 1 1 d . . . . .
C23C C 0.5809(3) 0.5838(4) 0.0908(3) 0.0304(12) Uani 1 1 d . . . . .
C24C C 0.6104(4) 0.6769(4) 0.1119(3) 0.0348(13) Uani 1 1 d . . . . .
H24C H 0.583484 0.704920 0.140983 0.042 Uiso 1 1 calc R U . . .
C25C C 0.6776(4) 0.7274(4) 0.0910(3) 0.0408(14) Uani 1 1 d . . . . .
H25C H 0.696967 0.790188 0.105659 0.049 Uiso 1 1 calc R U . . .
C26C C 0.7184(4) 0.6868(4) 0.0478(3) 0.0431(15) Uani 1 1 d . . . . .
H26C H 0.766156 0.722719 0.034712 0.052 Uiso 1 1 calc R U . . .
C27C C 0.6894(4) 0.5973(4) 0.0253(3) 0.0393(14) Uani 1 1 d . . . . .
H27C H 0.716424 0.570244 -0.004578 0.047 Uiso 1 1 calc R U . . .
C28C C 0.6197(3) 0.5427(4) 0.0450(3) 0.0328(12) Uani 1 1 d . . . . .
C29C C 0.5854(4) 0.4475(4) 0.0206(3) 0.0348(13) Uani 1 1 d . . . . .
H29C H 0.611163 0.418248 -0.009022 0.042 Uiso 1 1 calc R U . . .
C30C C 0.5173(4) 0.3988(4) 0.0389(3) 0.0331(13) Uani 1 1 d . . . . .
H30C H 0.492986 0.334565 0.020972 0.040 Uiso 1 1 calc R U . . .
N1D N 0.7416(3) 0.4247(3) 0.4066(3) 0.0354(11) Uani 1 1 d . . . . .
C2D C 0.7506(4) 0.4861(4) 0.4551(3) 0.0373(14) Uani 1 1 d . . . . .
C3D C 0.7603(5) 0.5643(4) 0.5168(3) 0.0524(17) Uani 1 1 d . . . . .
H3DA H 0.704267 0.556594 0.520180 0.079 Uiso 1 1 calc R U . . .
H3DB H 0.795659 0.620470 0.512433 0.079 Uiso 1 1 calc R U . . .
H3DC H 0.787567 0.568260 0.559101 0.079 Uiso 1 1 calc R U . . .
N1E N 0.2281(3) 0.1554(3) 0.3800(3) 0.0356(11) Uani 1 1 d . . . . .
C2E C 0.2698(4) 0.1989(4) 0.4364(3) 0.0400(14) Uani 1 1 d . . . . .
C3E C 0.3255(5) 0.2555(5) 0.5071(4) 0.064(2) Uani 1 1 d . . . . .
H3EA H 0.368530 0.315197 0.511279 0.096 Uiso 1 1 calc R U . . .
H3EB H 0.353649 0.225438 0.516323 0.096 Uiso 1 1 calc R U . . .
H3EC H 0.291977 0.263938 0.541291 0.096 Uiso 1 1 calc R U . . .
N1F N 0.4387(3) 0.6041(3) 0.3041(3) 0.0374(11) Uani 1 1 d . . . . .
C2F C 0.4280(4) 0.6231(4) 0.3589(4) 0.0503(17) Uani 1 1 d . . . . .
C3F C 0.4149(6) 0.6473(6) 0.4303(4) 0.081(3) Uani 1 1 d . . . . .
H3FA H 0.355021 0.628336 0.427979 0.121 Uiso 1 1 calc R U . . .
H3FB H 0.450561 0.713556 0.459251 0.121 Uiso 1 1 calc R U . . .
H3FC H 0.430481 0.615981 0.451157 0.121 Uiso 1 1 calc R U . . .
N1G N 0.3675(3) 0.5742(3) 0.1655(3) 0.0436(12) Uani 1 1 d . . . . .
C2G C 0.3078(6) 0.5700(6) 0.1564(5) 0.088(3) Uani 1 1 d . . . . .
C3G C 0.2209(9) 0.5594(11) 0.1549(9) 0.094(4) Uani 0.67 1 d . U P A 1
H3GA H 0.179682 0.497178 0.147103 0.142 Uiso 0.67 1 d R U P A 1
H3GB H 0.222982 0.603568 0.200163 0.142 Uiso 0.67 1 d R U P A 1
H3GC H 0.203792 0.570278 0.117073 0.142 Uiso 0.67 1 d R U P A 1
C3G' C 0.248(2) 0.587(3) 0.117(2) 0.125(13) Uani 0.33 1 d . U P A 2
H3GD H 0.274030 0.651127 0.126331 0.187 Uiso 0.33 1 d R U P A 2
H3GE H 0.233690 0.548568 0.065861 0.187 Uiso 0.33 1 d R U P A 2
H3GF H 0.196900 0.568368 0.133851 0.187 Uiso 0.33 1 d R U P A 2
O1H O 0.1178(3) -0.0380(3) 0.2812(3) 0.0491(11) Uani 1 1 d . . . . .
H1HA H 0.160622 -0.031303 0.307631 0.074 Uiso 1 1 d R U . . .
H1HB H 0.110754 -0.079439 0.239060 0.074 Uiso 1 1 d R U . . .
O1I O 0.8320(3) 0.3706(3) 0.3010(2) 0.0550(12) Uani 1 1 d . . . . .
H1IA H 0.827573 0.344231 0.254779 0.083 Uiso 1 1 d R U . . .
H1IB H 0.844860 0.427050 0.309743 0.083 Uiso 1 1 d R U . . .
Cl1J Cl 0.38794(9) 0.15968(9) 0.07393(7) 0.0418(4) Uani 1 1 d D . . . .
O1J O 0.4164(3) 0.0973(3) 0.0590(2) 0.0886(19) Uani 1 1 d D . . . .
O2J O 0.4405(3) 0.2394(3) 0.13590(19) 0.0716(15) Uani 1 1 d D . . . .
O3J O 0.3056(3) 0.1181(4) 0.0870(3) 0.0920(19) Uani 1 1 d D . . . .
O4J O 0.3785(3) 0.1794(3) 0.01724(17) 0.0505(11) Uani 1 1 d D . . . .
Cl1K Cl 0.41728(12) 0.05867(13) 0.46634(10) 0.0674(5) Uani 1 1 d D . . . .
O1K O 0.4709(4) 0.1369(3) 0.5303(2) 0.174(4) Uani 1 1 d D . . . .
O2K O 0.4655(4) 0.0357(4) 0.4218(4) 0.162(4) Uani 1 1 d D . . . .
O3K O 0.3699(4) 0.0824(4) 0.4322(4) 0.143(3) Uani 1 1 d D . . . .
O4K O 0.3581(3) -0.0166(3) 0.4768(2) 0.0700(14) Uani 1 1 d D . . . .
Cl1M Cl 0.86677(10) 0.72018(11) 0.41910(10) 0.0591(5) Uani 1 1 d . . . . .
O1M O 0.8653(4) 0.7527(4) 0.4929(3) 0.0893(18) Uani 1 1 d . . . . .
O2M O 0.8268(3) 0.6223(3) 0.3878(3) 0.0753(16) Uani 1 1 d . . . . .
O3M O 0.9521(3) 0.7609(4) 0.4170(3) 0.0768(16) Uani 1 1 d . . . . .
O4M O 0.8214(3) 0.7444(4) 0.3852(4) 0.092(2) Uani 1 1 d . . . . .
Cl1N Cl 0.83372(16) 0.49278(15) 0.65148(12) 0.0829(7) Uani 1 1 d D . . . .
O1N O 0.7975(4) 0.4466(4) 0.5781(2) 0.106(2) Uani 1 1 d D U . . .
O2N O 0.8534(8) 0.4403(6) 0.6730(4) 0.078(3) Uani 0.5 1 d D U P B 1
O3N O 0.9126(5) 0.5740(6) 0.6654(5) 0.166(7) Uani 0.5 1 d D U P B 1
O4N O 0.7822(6) 0.5201(9) 0.6908(4) 0.144(6) Uani 0.5 1 d D U P B 1
O2N' O 0.7827(16) 0.4334(16) 0.6824(11) 0.180(8) Uani 0.5 1 d . U P B 2
O3N' O 0.9143(12) 0.5049(14) 0.6663(10) 0.141(6) Uani 0.5 1 d . U P B 2
O4N' O 0.8419(9) 0.5724(8) 0.6788(7) 0.091(4) Uani 0.5 1 d . U P B 2
N1Z N 0.8010(5) 0.8712(8) 0.2592(5) 0.106(3) Uani 1 1 d . . . . .
C2Z C 0.8323(6) 0.8264(8) 0.2460(5) 0.089(3) Uani 1 1 d . . . . .
C3Z C 0.8724(8) 0.7754(8) 0.2303(6) 0.126(4) Uani 1 1 d . . . . .
H3ZA H 0.832711 0.713321 0.193458 0.189 Uiso 1 1 calc R U . . .
H3ZB H 0.890077 0.772471 0.272645 0.189 Uiso 1 1 calc R U . . .
H3ZC H 0.922378 0.804630 0.213883 0.189 Uiso 1 1 calc R U . . .
Cl1O Cl 0.9308(3) 0.6907(3) 0.0131(3) 0.117(2) Uani 0.5 1 d D . P . .
O1O O 0.9411(7) 0.7547(7) 0.0813(4) 0.116(5) Uani 0.5 1 d D U P . .
O2O O 1.0098(5) 0.7083(10) -0.0004(6) 0.205(10) Uani 0.5 1 d D . P . .
O3O O 0.8906(8) 0.6026(5) 0.0121(7) 0.223(11) Uani 0.5 1 d D U P . .
O4O O 0.8780(6) 0.6856(8) -0.0400(4) 0.095(4) Uani 0.5 1 d D . P . .
O1Q O 0.8535(9) 0.2880(9) 0.1782(6) 0.095(4) Uani 0.5 1 d . . P . .
H1Q H 0.882666 0.264023 0.163200 0.142 Uiso 0.5 1 d R U P . .
C1Q C 0.8132(9) 0.2931(14) 0.1193(10) 0.083(6) Uani 0.5 1 d . . P . .
H1QA H 0.778811 0.232536 0.079033 0.124 Uiso 0.5 1 d R U P . .
H1QB H 0.857872 0.334016 0.104663 0.124 Uiso 0.5 1 d R U P . .
H1QC H 0.776881 0.318034 0.136553 0.124 Uiso 0.5 1 d R U P . .
P1Q P 0.500000 0.500000 0.500000 0.0474(6) Uani 1 2 d S . P . .
F1Q F 0.4831(9) 0.5184(10) 0.4471(6) 0.253(5) Uani 1 1 d . . . . .
F2Q F 0.4360(7) 0.4131(7) 0.4617(6) 0.237(5) Uani 1 1 d . . . . .
F3Q F 0.5539(8) 0.4844(10) 0.4706(6) 0.246(5) Uani 1 1 d . . . . .
O1W O 0.1915(4) -0.0287(5) 0.3978(4) 0.105(2) Uani 1 1 d . . . . .
H1WA H 0.246493 -0.003851 0.417218 0.126 Uiso 1 1 d R U . . .
H1WB H 0.174563 0.003579 0.425518 0.126 Uiso 1 1 d R U . . .
O2W O 0.8878(5) 0.5243(5) 0.2933(4) 0.140(3) Uani 1 1 d . . . . .
H2WA H 0.885070 0.565139 0.332186 0.168 Uiso 1 1 d R U . . .
H2WB H 0.939410 0.542479 0.294436 0.168 Uiso 1 1 d R U . . .
Cl1L Cl 0.36683(17) 0.75261(17) 0.03342(14) 0.0938(7) Uani 1 1 d D . . . .
O1L O 0.3612(5) 0.8253(5) 0.0842(3) 0.149(3) Uani 1 1 d D U . . .
O2L O 0.2895(5) 0.6703(5) 0.0095(7) 0.217(11) Uani 0.5 1 d D U P C 1
O3L O 0.4276(7) 0.7432(8) 0.0679(5) 0.096(5) Uani 0.5 1 d D U P C 1
O4L O 0.3962(8) 0.7701(7) -0.0230(4) 0.149(6) Uani 0.5 1 d D U P C 1
O2L' O 0.3143(12) 0.7049(13) -0.0325(8) 0.142(6) Uani 0.5 1 d . U P C 2
O3L' O 0.3204(11) 0.6833(11) 0.0643(8) 0.121(5) Uani 0.5 1 d . U P C 2
O4L' O 0.4507(10) 0.7673(12) 0.0415(10) 0.119(6) Uani 0.5 1 d . U P C 2

loop_
_atom_site_aniso_label
_atom_site_aniso_U_11
_atom_site_aniso_U_22
_atom_site_aniso_U_33
_atom_site_aniso_U_23
_atom_site_aniso_U_13
_atom_site_aniso_U_12
Ni1 0.0280(4) 0.0248(4) 0.0366(4) 0.0164(3) 0.0046(3) 0.0138(3)
Ni2 0.0314(4) 0.0281(4) 0.0351(4) 0.0161(3) 0.0055(3) 0.0202(3)
Ni3 0.0338(4) 0.0244(4) 0.0358(4) 0.0181(3) 0.0061(3) 0.0176(3)
N1A 0.031(2) 0.020(2) 0.036(3) 0.007(2) 0.000(2) 0.0111(19)
C2A 0.029(3) 0.021(3) 0.038(3) 0.011(2) -0.001(2) 0.009(2)
C3A 0.036(3) 0.046(4) 0.034(3) 0.009(3) -0.001(3) 0.018(3)
C4A 0.032(3) 0.058(4) 0.050(4) 0.016(3) 0.004(3) 0.021(3)
C5A 0.028(3) 0.043(4) 0.055(4) 0.024(3) -0.006(3) 0.006(3)
C6A 0.040(4) 0.061(4) 0.042(4) 0.016(3) -0.008(3) 0.017(3)
C7A 0.036(3) 0.045(4) 0.044(4) 0.011(3) 0.000(3) 0.012(3)
C8A 0.058(5) 0.105(7) 0.036(4) -0.002(4) -0.006(3) 0.042(5)
C9A 0.052(4) 0.093(6) 0.039(4) 0.004(4) 0.011(3) 0.034(4)
C10A 0.033(3) 0.033(3) 0.040(3) 0.006(3) 0.001(3) 0.015(3)
C11A 0.039(3) 0.037(3) 0.050(4) 0.021(3) 0.014(3) 0.021(3)
N12A 0.033(2) 0.016(2) 0.037(3) 0.012(2) 0.004(2) 0.0125(18)
C13A 0.028(3) 0.023(3) 0.042(3) 0.016(2) 0.006(2) 0.016(2)
C14A 0.027(3) 0.026(3) 0.037(3) 0.015(2) 0.006(2) 0.017(2)
C15A 0.033(3) 0.023(3) 0.042(3) 0.020(2) 0.008(2) 0.020(2)
C16A 0.033(3) 0.030(3) 0.032(3) 0.015(2) 0.005(2) 0.021(2)
C17A 0.034(3) 0.026(3) 0.043(3) 0.018(3) 0.012(2) 0.020(2)
C18A 0.037(3) 0.020(3) 0.041(3) 0.014(2) 0.008(2) 0.018(2)
N19A 0.031(2) 0.025(2) 0.034(2) 0.014(2) 0.0078(19) 0.0202(19)
C20A 0.040(3) 0.036(3) 0.040(3) 0.021(3) 0.012(3) 0.027(3)
C21A 0.034(3) 0.037(3) 0.038(3) 0.021(3) 0.012(2) 0.026(3)
N22A 0.040(3) 0.032(2) 0.036(3) 0.015(2) 0.007(2) 0.029(2)
C23A 0.040(3) 0.032(3) 0.031(3) 0.009(2) 0.002(2) 0.028(3)
C24A 0.048(4) 0.036(3) 0.045(3) 0.020(3) 0.009(3) 0.032(3)
C25A 0.036(3) 0.044(3) 0.056(4) 0.016(3) 0.005(3) 0.027(3)
C26A 0.047(4) 0.058(4) 0.051(4) 0.013(4) -0.007(3) 0.034(4)
C27A 0.057(4) 0.076(5) 0.046(4) 0.020(4) -0.003(3) 0.051(4)
C28A 0.051(4) 0.048(4) 0.038(3) 0.021(3) 0.008(3) 0.039(3)
C29A 0.061(4) 0.068(4) 0.037(3) 0.030(3) 0.008(3) 0.049(4)
C30A 0.052(4) 0.055(4) 0.041(3) 0.031(3) 0.017(3) 0.039(3)
N1B 0.040(3) 0.029(2) 0.049(3) 0.027(2) 0.017(2) 0.023(2)
C2B 0.058(4) 0.038(3) 0.063(4) 0.035(3) 0.024(3) 0.033(3)
C3B 0.065(4) 0.051(4) 0.075(5) 0.043(4) 0.028(4) 0.039(4)
C4B 0.080(5) 0.076(5) 0.094(6) 0.062(5) 0.030(5) 0.055(5)
C5B 0.106(7) 0.056(5) 0.103(7) 0.044(5) 0.041(6) 0.063(5)
C6B 0.096(6) 0.044(4) 0.074(5) 0.034(4) 0.032(5) 0.047(4)
C7B 0.076(5) 0.031(3) 0.056(4) 0.028(3) 0.025(4) 0.034(3)
C8B 0.059(4) 0.026(3) 0.054(4) 0.015(3) 0.013(3) 0.016(3)
C9B 0.051(4) 0.022(3) 0.051(4) 0.012(3) -0.001(3) 0.014(3)
C10B 0.039(3) 0.028(3) 0.039(3) 0.018(3) 0.013(3) 0.020(3)
C11B 0.035(3) 0.024(3) 0.039(3) 0.014(3) 0.003(2) 0.016(2)
N12B 0.037(3) 0.025(2) 0.028(2) 0.014(2) 0.0055(19) 0.017(2)
C13B 0.036(3) 0.026(3) 0.033(3) 0.012(2) -0.002(2) 0.018(2)
C14B 0.037(3) 0.031(3) 0.035(3) 0.018(2) 0.005(2) 0.019(2)
C15B 0.037(3) 0.031(3) 0.038(3) 0.018(3) 0.008(2) 0.023(3)
C16B 0.038(3) 0.026(3) 0.033(3) 0.013(2) 0.003(2) 0.021(2)
C17B 0.035(3) 0.024(3) 0.033(3) 0.015(2) 0.001(2) 0.017(2)
C18B 0.033(3) 0.023(3) 0.027(3) 0.010(2) 0.001(2) 0.018(2)
N19B 0.031(2) 0.030(2) 0.032(3) 0.016(2) 0.0065(19) 0.019(2)
C20B 0.039(3) 0.038(3) 0.037(3) 0.020(3) 0.006(3) 0.025(3)
C21B 0.046(3) 0.034(3) 0.036(3) 0.019(3) 0.012(3) 0.029(3)
N22B 0.031(2) 0.026(2) 0.035(3) 0.012(2) 0.0075(19) 0.019(2)
C23B 0.034(3) 0.029(3) 0.045(3) 0.020(3) 0.015(2) 0.023(2)
C24B 0.038(3) 0.032(3) 0.048(4) 0.015(3) 0.009(3) 0.022(3)
C25B 0.048(4) 0.044(4) 0.058(4) 0.025(3) 0.012(3) 0.035(3)
C26B 0.042(3) 0.023(3) 0.065(4) 0.019(3) 0.014(3) 0.020(3)
C27B 0.045(4) 0.034(3) 0.049(4) 0.016(3) 0.016(3) 0.024(3)
C28B 0.036(3) 0.030(3) 0.047(4) 0.014(3) 0.013(3) 0.021(3)
C29B 0.052(4) 0.038(3) 0.037(3) 0.006(3) 0.005(3) 0.028(3)
C30B 0.059(4) 0.041(3) 0.034(3) 0.013(3) 0.007(3) 0.035(3)
N1C 0.029(2) 0.028(2) 0.033(2) 0.016(2) 0.0038(19) 0.0123(19)
C2C 0.022(3) 0.030(3) 0.036(3) 0.014(3) -0.002(2) 0.006(2)
C3C 0.034(3) 0.037(3) 0.045(4) 0.020(3) 0.006(3) 0.012(3)
C4C 0.043(4) 0.041(4) 0.051(4) 0.028(3) -0.005(3) 0.007(3)
C5C 0.035(3) 0.049(4) 0.045(4) 0.022(3) 0.003(3) 0.008(3)
C6C 0.033(3) 0.045(4) 0.046(4) 0.019(3) 0.007(3) 0.009(3)
C7C 0.026(3) 0.043(3) 0.037(3) 0.016(3) 0.006(2) 0.010(3)
C8C 0.039(3) 0.040(3) 0.056(4) 0.020(3) 0.018(3) 0.025(3)
C9C 0.040(3) 0.042(3) 0.068(4) 0.029(3) 0.025(3) 0.027(3)
C10C 0.028(3) 0.026(3) 0.043(3) 0.017(3) 0.009(2) 0.013(2)
C11C 0.034(3) 0.032(3) 0.044(3) 0.022(3) 0.014(3) 0.017(3)
N12C 0.025(2) 0.023(2) 0.028(2) 0.0118(19) 0.0042(18) 0.0130(18)
C13C 0.029(3) 0.023(3) 0.028(3) 0.012(2) 0.006(2) 0.016(2)
C14C 0.032(3) 0.026(3) 0.031(3) 0.013(2) 0.006(2) 0.019(2)
C15C 0.028(3) 0.026(3) 0.035(3) 0.018(2) 0.005(2) 0.015(2)
C16C 0.028(3) 0.027(3) 0.032(3) 0.015(2) 0.007(2) 0.015(2)
C17C 0.034(3) 0.032(3) 0.030(3) 0.015(2) 0.006(2) 0.017(2)
C18C 0.031(3) 0.029(3) 0.036(3) 0.016(3) 0.000(2) 0.011(2)
N19C 0.031(2) 0.028(2) 0.037(3) 0.021(2) 0.0040(19) 0.018(2)
C20C 0.034(3) 0.028(3) 0.032(3) 0.017(2) 0.004(2) 0.018(2)
C21C 0.032(3) 0.028(3) 0.027(3) 0.016(2) 0.003(2) 0.016(2)
N22C 0.033(2) 0.024(2) 0.029(2) 0.0176(19) 0.0041(18) 0.0137(19)
C23C 0.031(3) 0.029(3) 0.030(3) 0.016(2) -0.004(2) 0.013(2)
C24C 0.043(3) 0.032(3) 0.029(3) 0.015(3) 0.002(2) 0.019(3)
C25C 0.050(4) 0.030(3) 0.037(3) 0.021(3) 0.005(3) 0.013(3)
C26C 0.043(4) 0.035(3) 0.038(3) 0.021(3) 0.002(3) 0.008(3)
C27C 0.035(3) 0.046(4) 0.033(3) 0.021(3) 0.009(2) 0.014(3)
C28C 0.032(3) 0.038(3) 0.031(3) 0.019(3) 0.001(2) 0.016(3)
C29C 0.041(3) 0.030(3) 0.036(3) 0.016(3) 0.008(3) 0.019(3)
C30C 0.044(3) 0.028(3) 0.030(3) 0.013(2) 0.003(2) 0.021(3)
N1D 0.041(3) 0.032(3) 0.039(3) 0.014(2) 0.000(2) 0.025(2)
C2D 0.040(3) 0.037(3) 0.047(4) 0.027(3) 0.004(3) 0.022(3)
C3D 0.080(5) 0.039(3) 0.041(4) 0.012(3) 0.009(3) 0.039(4)
N1E 0.031(3) 0.039(3) 0.040(3) 0.023(2) 0.005(2) 0.017(2)
C2E 0.039(3) 0.043(3) 0.050(4) 0.027(3) 0.012(3) 0.025(3)
C3E 0.065(5) 0.075(5) 0.046(4) 0.023(4) -0.008(3) 0.036(4)
N1F 0.049(3) 0.030(3) 0.039(3) 0.018(2) 0.016(2) 0.023(2)
C2F 0.064(4) 0.025(3) 0.056(4) 0.018(3) 0.014(3) 0.019(3)
C3F 0.100(7) 0.059(5) 0.059(5) 0.014(4) 0.032(5) 0.033(5)
N1G 0.046(3) 0.033(3) 0.056(3) 0.014(2) 0.009(3) 0.027(2)
C2G 0.069(6) 0.065(5) 0.107(7) 0.011(5) -0.017(5) 0.043(5)
C3G 0.083(7) 0.100(8) 0.110(8) 0.032(6) 0.012(6) 0.067(6)
C3G' 0.119(15) 0.131(16) 0.129(16) 0.053(10) 0.026(10) 0.072(11)
O1H 0.050(3) 0.041(2) 0.072(3) 0.033(2) 0.020(2) 0.028(2)
O1I 0.048(3) 0.068(3) 0.057(3) 0.031(3) 0.007(2) 0.034(2)
Cl1J 0.0540(9) 0.0367(8) 0.0381(8) 0.0163(7) 0.0033(7) 0.0268(7)
O1J 0.157(6) 0.091(4) 0.066(4) 0.035(3) 0.031(4) 0.099(4)
O2J 0.093(4) 0.066(3) 0.043(3) 0.004(2) -0.013(3) 0.051(3)
O3J 0.072(4) 0.114(5) 0.124(5) 0.085(4) 0.047(4) 0.047(4)
O4J 0.061(3) 0.042(2) 0.044(2) 0.021(2) -0.001(2) 0.022(2)
Cl1K 0.0796(13) 0.0771(13) 0.0819(14) 0.0551(12) 0.0376(11) 0.0505(11)
O1K 0.187(9) 0.091(5) 0.098(6) 0.036(5) -0.011(6) -0.027(5)
O2K 0.182(8) 0.166(8) 0.289(12) 0.171(9) 0.191(9) 0.137(7)
O3K 0.127(6) 0.162(7) 0.226(9) 0.142(7) 0.036(6) 0.094(6)
O4K 0.080(4) 0.069(3) 0.089(4) 0.056(3) 0.039(3) 0.041(3)
Cl1M 0.0359(9) 0.0441(9) 0.0863(13) 0.0354(9) -0.0123(8) 0.0093(7)
O1M 0.095(4) 0.081(4) 0.066(4) 0.016(3) -0.014(3) 0.042(4)
O2M 0.078(4) 0.040(3) 0.073(3) 0.022(3) -0.014(3) 0.009(3)
O3M 0.043(3) 0.066(3) 0.120(5) 0.050(3) 0.009(3) 0.022(2)
O4M 0.051(3) 0.084(4) 0.141(5) 0.072(4) -0.021(3) 0.018(3)
Cl1N 0.1203(19) 0.0768(14) 0.0862(16) 0.0396(13) 0.0211(13) 0.0739(14)
O1N 0.161(6) 0.117(5) 0.078(4) 0.033(3) 0.016(4) 0.107(4)
O2N 0.107(7) 0.078(6) 0.091(7) 0.044(5) 0.023(5) 0.073(6)
O3N 0.183(11) 0.154(10) 0.150(10) 0.092(8) 0.059(8) 0.060(8)
O4N 0.145(9) 0.156(10) 0.146(10) 0.018(6) 0.050(7) 0.128(8)
O2N' 0.197(12) 0.177(11) 0.165(10) 0.125(9) 0.035(8) 0.058(8)
O3N' 0.119(9) 0.149(10) 0.167(10) 0.039(7) 0.013(7) 0.106(8)
O4N' 0.105(7) 0.051(5) 0.117(8) 0.024(5) -0.006(6) 0.054(5)
N1Z 0.078(6) 0.155(9) 0.080(6) 0.060(6) 0.002(4) 0.052(6)
C2Z 0.062(6) 0.111(9) 0.063(6) 0.036(6) 0.004(5) 0.026(6)
C3Z 0.130(10) 0.116(9) 0.116(10) 0.029(8) 0.028(8) 0.072(8)
Cl1O 0.066(3) 0.081(3) 0.179(6) 0.036(4) 0.032(3) 0.037(3)
O1O 0.117(10) 0.080(8) 0.117(10) 0.024(8) 0.034(8) 0.043(7)
O2O 0.096(13) 0.30(3) 0.27(3) 0.17(2) 0.067(15) 0.112(17)
O3O 0.202(17) 0.210(18) 0.221(18) 0.059(13) 0.031(13) 0.111(14)
O4O 0.086(8) 0.158(12) 0.092(9) 0.058(9) 0.025(7) 0.098(9)
O1Q 0.123(11) 0.104(9) 0.090(9) 0.047(8) 0.065(8) 0.078(9)
C1Q 0.045(9) 0.146(17) 0.130(15) 0.104(14) 0.046(9) 0.066(10)
P1Q 0.0567(15) 0.0426(13) 0.0379(13) 0.0119(11) 0.0123(11) 0.0270(12)
F1Q 0.312(13) 0.319(12) 0.187(9) 0.164(10) 0.039(9) 0.168(11)
F2Q 0.221(8) 0.128(5) 0.199(9) 0.009(5) -0.016(8) 0.025(5)
F3Q 0.217(8) 0.362(15) 0.194(10) 0.093(10) 0.096(8) 0.200(9)
O1W 0.102(5) 0.144(6) 0.156(6) 0.114(6) 0.062(5) 0.089(5)
O2W 0.130(7) 0.117(6) 0.136(7) 0.060(5) -0.002(5) 0.036(5)
Cl1L 0.1017(19) 0.0788(15) 0.1002(19) 0.0308(15) 0.0238(15) 0.0536(14)
O1L 0.185(7) 0.156(6) 0.140(6) 0.038(5) 0.038(5) 0.136(6)
O2L 0.209(14) 0.212(14) 0.219(14) 0.115(10) 0.027(9) 0.088(9)
O3L 0.115(9) 0.111(8) 0.089(8) 0.043(6) 0.002(6) 0.080(7)
O4L 0.162(10) 0.180(10) 0.098(8) 0.088(7) 0.067(7) 0.062(7)
O2L' 0.135(9) 0.155(10) 0.091(8) 0.041(7) 0.028(7) 0.055(7)
O3L' 0.136(9) 0.108(8) 0.117(8) 0.057(7) 0.042(7) 0.058(7)
O4L' 0.085(8) 0.117(9) 0.151(10) 0.048(7) 0.045(7) 0.059(7)

loop_
_atom_type_symbol
_atom_type_description
_atom_type_scat_dispersion_real
_atom_type_scat_dispersion_imag
_atom_type_scat_source
C C 0.0033 0.0016 'International Tables Vol C Tables 4.2.6.8 and 6.1.1.4'
H H 0.0000 0.0000 'International Tables Vol C Tables 4.2.6.8 and 6.1.1.4'
Cl Cl 0.1484 0.1585 'International Tables Vol C Tables 4.2.6.8 and 6.1.1.4'
F F 0.0171 0.0103 'International Tables Vol C Tables 4.2.6.8 and 6.1.1.4'
N N 0.0061 0.0033 'International Tables Vol C Tables 4.2.6.8 and 6.1.1.4'
Ni Ni 0.3393 1.1124 'International Tables Vol C Tables 4.2.6.8 and 6.1.1.4'
O O 0.0106 0.0060 'International Tables Vol C Tables 4.2.6.8 and 6.1.1.4'
P P 0.1023 0.0942 'International Tables Vol C Tables 4.2.6.8 and 6.1.1.4'

loop_
_geom_angle_atom_site_label_1
_geom_angle_atom_site_label_2
_geom_angle_atom_site_label_3
_geom_angle
_geom_angle_site_symmetry_1
_geom_angle_site_symmetry_3
_geom_angle_publ_flag
O1H Ni1 N1E 90.19(18) . . ?
O1H Ni1 N12C 174.38(17) . . ?
N1E Ni1 N12C 94.55(17) . . ?
O1H Ni1 N12A 85.42(16) . . ?
N1E Ni1 N12A 93.29(17) . . ?
N12C Ni1 N12A 97.29(16) . . ?
O1H Ni1 N1A 88.62(18) . . ?
N1E Ni1 N1A 172.01(18) . . ?
N12C Ni1 N1A 87.10(16) . . ?
N12A Ni1 N1A 78.73(17) . . ?
O1H Ni1 N1C 99.60(16) . . ?
N1E Ni1 N1C 83.61(17) . . ?
N12C Ni1 N1C 77.98(16) . . ?
N12A Ni1 N1C 174.08(16) . . ?
N1A Ni1 N1C 104.38(16) . . ?
N19B Ni2 O1I 84.70(17) . . ?
N19B Ni2 N19A 95.88(16) . . ?
O1I Ni2 N19A 176.43(18) . . ?
N19B Ni2 N1D 94.72(17) . . ?
O1I Ni2 N1D 90.72(19) . . ?
N19A Ni2 N1D 92.75(18) . . ?
N19B Ni2 N22B 78.56(16) . . ?
O1I Ni2 N22B 90.97(18) . . ?
N19A Ni2 N22B 85.70(16) . . ?
N1D Ni2 N22B 172.89(16) . . ?
N19B Ni2 N22A 173.73(17) . . ?
O1I Ni2 N22A 101.12(17) . . ?
N19A Ni2 N22A 78.47(17) . . ?
N1D Ni2 N22A 82.94(16) . . ?
N22B Ni2 N22A 103.50(16) . . ?
N19C Ni3 N12B 95.83(16) . . ?
N19C Ni3 N1G 84.86(17) . . ?
N12B Ni3 N1G 177.55(19) . . ?
N19C Ni3 N1F 94.40(18) . . ?
N12B Ni3 N1F 89.40(18) . . ?
N1G Ni3 N1F 88.2(2) . . ?
N19C Ni3 N22C 79.41(16) . . ?
N12B Ni3 N22C 83.87(16) . . ?
N1G Ni3 N22C 98.57(18) . . ?
N1F Ni3 N22C 170.30(16) . . ?
N19C Ni3 N1B 173.71(16) . . ?
N12B Ni3 N1B 78.85(16) . . ?
N1G Ni3 N1B 100.31(17) . . ?
N1F Ni3 N1B 82.27(17) . . ?
N22C Ni3 N1B 103.17(16) . . ?
C10A N1A C2A 119.0(5) . . ?
C10A N1A Ni1 110.2(3) . . ?
C2A N1A Ni1 130.7(4) . . ?
C3A C2A N1A 121.8(5) . . ?
C3A C2A C7A 117.2(5) . . ?
N1A C2A C7A 121.0(5) . . ?
C4A C3A C2A 121.0(6) . . ?
C4A C3A H3A 119.5 . . ?
C2A C3A H3A 119.5 . . ?
C3A C4A C5A 121.7(6) . . ?
C3A C4A H4A 119.2 . . ?
C5A C4A H4A 119.2 . . ?
C6A C5A C4A 119.1(6) . . ?
C6A C5A H5A 120.4 . . ?
C4A C5A H5A 120.4 . . ?
C5A C6A C7A 122.1(6) . . ?
C5A C6A H6A 118.9 . . ?
C7A C6A H6A 118.9 . . ?
C8A C7A C6A 124.0(6) . . ?
C8A C7A C2A 117.2(6) . . ?
C6A C7A C2A 118.8(6) . . ?
C9A C8A C7A 120.7(7) . . ?
C9A C8A H8A 119.6 . . ?
C7A C8A H8A 119.6 . . ?
C8A C9A C10A 118.3(6) . . ?
C8A C9A H9A 120.8 . . ?
C10A C9A H9A 120.8 . . ?
N1A C10A C9A 123.6(5) . . ?
N1A C10A C11A 117.1(5) . . ?
C9A C10A C11A 119.2(6) . . ?
N12A C11A C10A 120.3(5) . . ?
N12A C11A H11A 119.8 . . ?
C10A C11A H11A 119.8 . . ?
C11A N12A C13A 119.9(5) . . ?
C11A N12A Ni1 113.1(4) . . ?
C13A N12A Ni1 126.1(3) . . ?
N12A C13A C18A 115.8(4) . . ?
N12A C13A C14A 109.7(4) . . ?
C18A C13A C14A 108.9(4) . . ?
N12A C13A H13A 107.4 . . ?
C18A C13A H13A 107.4 . . ?
C14A C13A H13A 107.4 . . ?
C15A C14A C13A 111.0(4) . . ?
C15A C14A H14A 109.4 . . ?
C13A C14A H14A 109.4 . . ?
C15A C14A H14B 109.4 . . ?
C13A C14A H14B 109.4 . . ?
H14A C14A H14B 108.0 . . ?
C14A C15A C16A 109.4(4) . . ?
C14A C15A H15A 109.8 . . ?
C16A C15A H15A 109.8 . . ?
C14A C15A H15B 109.8 . . ?
C16A C15A H15B 109.8 . . ?
H15A C15A H15B 108.2 . . ?
N19A C16A C15A 111.6(4) . . ?
N19A C16A C17A 112.5(4) . . ?
C15A C16A C17A 109.4(4) . . ?
N19A C16A H16A 107.7 . . ?
C15A C16A H16A 107.7 . . ?
C17A C16A H16A 107.7 . . ?
C18A C17A C16A 110.5(4) . . ?
C18A C17A H17A 109.5 . . ?
C16A C17A H17A 109.5 . . ?
C18A C17A H17B 109.5 . . ?
C16A C17A H17B 109.5 . . ?
H17A C17A H17B 108.1 . . ?
C17A C18A C13A 110.5(4) . . ?
C17A C18A H18A 109.6 . . ?
C13A C18A H18A 109.6 . . ?
C17A C18A H18B 109.6 . . ?
C13A C18A H18B 109.6 . . ?
H18A C18A H18B 108.1 . . ?
C20A N19A C16A 119.3(5) . . ?
C20A N19A Ni2 113.9(4) . . ?
C16A N19A Ni2 126.4(3) . . ?
N19A C20A C21A 120.2(5) . . ?
N19A C20A H20A 119.9 . . ?
C21A C20A H20A 119.9 . . ?
N22A C21A C30A 122.4(5) . . ?
N22A C21A C20A 117.5(5) . . ?
C30A C21A C20A 120.1(5) . . ?
C21A N22A C23A 119.0(4) . . ?
C21A N22A Ni2 109.7(3) . . ?
C23A N22A Ni2 131.1(4) . . ?
N22A C23A C24A 120.4(5) . . ?
N22A C23A C28A 120.0(5) . . ?
C24A C23A C28A 119.6(5) . . ?
C25A C24A C23A 119.4(6) . . ?
C25A C24A H24A 120.3 . . ?
C23A C24A H24A 120.3 . . ?
C24A C25A C26A 121.9(6) . . ?
C24A C25A H25A 119.1 . . ?
C26A C25A H25A 119.1 . . ?
C27A C26A C25A 119.7(6) . . ?
C27A C26A H26A 120.1 . . ?
C25A C26A H26A 120.1 . . ?
C26A C27A C28A 121.1(6) . . ?
C26A C27A H27A 119.4 . . ?
C28A C27A H27A 119.4 . . ?
C29A C28A C23A 118.7(5) . . ?
C29A C28A C27A 123.1(6) . . ?
C23A C28A C27A 118.2(6) . . ?
C30A C29A C28A 120.3(5) . . ?
C30A C29A H29A 119.8 . . ?
C28A C29A H29A 119.8 . . ?
C29A C30A C21A 119.5(6) . . ?
C29A C30A H30A 120.2 . . ?
C21A C30A H30A 120.2 . . ?
C10B N1B C2B 117.1(5) . . ?
C10B N1B Ni3 110.3(3) . . ?
C2B N1B Ni3 129.7(4) . . ?
N1B C2B C3B 119.6(6) . . ?
N1B C2B C7B 120.0(6) . . ?
C3B C2B C7B 120.4(5) . . ?
C2B C3B C4B 118.5(7) . . ?
C2B C3B H3B 120.7 . . ?
C4B C3B H3B 120.7 . . ?
C5B C4B C3B 120.0(7) . . ?
C5B C4B H4B 120.0 . . ?
C3B C4B H4B 120.0 . . ?
C6B C5B C4B 122.0(7) . . ?
C6B C5B H5B 119.0 . . ?
C4B C5B H5B 119.0 . . ?
C5B C6B C7B 119.6(7) . . ?
C5B C6B H6B 120.2 . . ?
C7B C6B H6B 120.2 . . ?
C8B C7B C6B 122.0(6) . . ?
C8B C7B C2B 118.9(5) . . ?
C6B C7B C2B 119.1(7) . . ?
C9B C8B C7B 119.4(6) . . ?
C9B C8B H8B 120.3 . . ?
C7B C8B H8B 120.3 . . ?
C8B C9B C10B 118.8(6) . . ?
C8B C9B H9B 120.6 . . ?
C10B C9B H9B 120.6 . . ?
N1B C10B C9B 125.1(5) . . ?
N1B C10B C11B 116.0(5) . . ?
C9B C10B C11B 118.8(5) . . ?
N12B C11B C10B 119.0(5) . . ?
N12B C11B H11B 120.5 . . ?
C10B C11B H11B 120.5 . . ?
C11B N12B C13B 119.1(4) . . ?
C11B N12B Ni3 113.5(3) . . ?
C13B N12B Ni3 127.3(3) . . ?
N12B C13B C14B 113.2(4) . . ?
N12B C13B C18B 112.0(4) . . ?
C14B C13B C18B 109.6(4) . . ?
N12B C13B H13B 107.2 . . ?
C14B C13B H13B 107.2 . . ?
C18B C13B H13B 107.2 . . ?
C13B C14B C15B 108.3(4) . . ?
C13B C14B H14C 110.0 . . ?
C15B C14B H14C 110.0 . . ?
C13B C14B H14D 110.0 . . ?
C15B C14B H14D 110.0 . . ?
H14C C14B H14D 108.4 . . ?
C16B C15B C14B 109.3(4) . . ?
C16B C15B H15C 109.8 . . ?
C14B C15B H15C 109.8 . . ?
C16B C15B H15D 109.8 . . ?
C14B C15B H15D 109.8 . . ?
H15C C15B H15D 108.3 . . ?
N19B C16B C15B 114.4(4) . . ?
N19B C16B C17B 107.9(4) . . ?
C15B C16B C17B 111.6(4) . . ?
N19B C16B H16B 107.5 . . ?
C15B C16B H16B 107.5 . . ?
C17B C16B H16B 107.5 . . ?
C18B C17B C16B 110.7(4) . . ?
C18B C17B H17C 109.5 . . ?
C16B C17B H17C 109.5 . . ?
C18B C17B H17D 109.5 . . ?
C16B C17B H17D 109.5 . . ?
H17C C17B H17D 108.1 . . ?
C17B C18B C13B 108.8(4) . . ?
C17B C18B H18C 109.9 . . ?
C13B C18B H18C 109.9 . . ?
C17B C18B H18D 109.9 . . ?
C13B C18B H18D 109.9 . . ?
H18C C18B H18D 108.3 . . ?
C20B N19B C16B 121.1(4) . . ?
C20B N19B Ni2 114.4(3) . . ?
C16B N19B Ni2 124.3(3) . . ?
N19B C20B C21B 119.1(5) . . ?
N19B C20B H20B 120.4 . . ?
C21B C20B H20B 120.4 . . ?
N22B C21B C30B 124.0(5) . . ?
N22B C21B C20B 115.9(5) . . ?
C30B C21B C20B 120.0(5) . . ?
C21B N22B C23B 117.7(4) . . ?
C21B N22B Ni2 110.4(3) . . ?
C23B N22B Ni2 130.5(4) . . ?
N22B C23B C24B 119.8(5) . . ?
N22B C23B C28B 120.9(5) . . ?
C24B C23B C28B 119.2(5) . . ?
C25B C24B C23B 119.7(5) . . ?
C25B C24B H24B 120.1 . . ?
C23B C24B H24B 120.1 . . ?
C24B C25B C26B 121.2(6) . . ?
C24B C25B H25B 119.4 . . ?
C26B C25B H25B 119.4 . . ?
C27B C26B C25B 120.5(5) . . ?
C27B C26B H26B 119.7 . . ?
C25B C26B H26B 119.7 . . ?
C26B C27B C28B 120.4(6) . . ?
C26B C27B H27B 119.8 . . ?
C28B C27B H27B 119.8 . . ?
C29B C28B C23B 119.1(5) . . ?
C29B C28B C27B 122.0(5) . . ?
C23B C28B C27B 118.8(5) . . ?
C30B C29B C28B 119.0(5) . . ?
C30B C29B H29B 120.5 . . ?
C28B C29B H29B 120.5 . . ?
C29B C30B C21B 119.0(5) . . ?
C29B C30B H30B 120.5 . . ?
C21B C30B H30B 120.5 . . ?
C10C N1C C2C 117.3(5) . . ?
C10C N1C Ni1 110.5(3) . . ?
C2C N1C Ni1 132.2(4) . . ?
N1C C2C C3C 120.7(5) . . ?
N1C C2C C7C 121.2(5) . . ?
C3C C2C C7C 118.0(5) . . ?
C4C C3C C2C 120.7(6) . . ?
C4C C3C H3C 119.6 . . ?
C2C C3C H3C 119.6 . . ?
C3C C4C C5C 121.3(6) . . ?
C3C C4C H4C 119.4 . . ?
C5C C4C H4C 119.4 . . ?
C6C C5C C4C 120.0(6) . . ?
C6C C5C H5C 120.0 . . ?
C4C C5C H5C 120.0 . . ?
C5C C6C C7C 120.7(6) . . ?
C5C C6C H6C 119.6 . . ?
C7C C6C H6C 119.6 . . ?
C8C C7C C6C 122.4(6) . . ?
C8C C7C C2C 118.4(5) . . ?
C6C C7C C2C 119.3(6) . . ?
C9C C8C C7C 119.8(5) . . ?
C9C C8C H8C 120.1 . . ?
C7C C8C H8C 120.1 . . ?
C8C C9C C10C 118.3(6) . . ?
C8C C9C H9C 120.9 . . ?
C10C C9C H9C 120.9 . . ?
N1C C10C C9C 125.0(5) . . ?
N1C C10C C11C 116.3(5) . . ?
C9C C10C C11C 118.7(5) . . ?
N12C C11C C10C 120.8(5) . . ?
N12C C11C H11C 119.6 . . ?
C10C C11C H11C 119.6 . . ?
C11C N12C C13C 119.5(4) . . ?
C11C N12C Ni1 114.1(4) . . ?
C13C N12C Ni1 126.2(3) . . ?
N12C C13C C14C 110.9(4) . . ?
N12C C13C C18C 112.7(4) . . ?
C14C C13C C18C 109.8(4) . . ?
N12C C13C H13C 107.7 . . ?
C14C C13C H13C 107.7 . . ?
C18C C13C H13C 107.7 . . ?
C15C C14C C13C 109.5(4) . . ?
C15C C14C H14E 109.8 . . ?
C13C C14C H14E 109.8 . . ?
C15C C14C H14F 109.8 . . ?
C13C C14C H14F 109.8 . . ?
H14E C14C H14F 108.2 . . ?
C14C C15C C16C 110.7(4) . . ?
C14C C15C H15E 109.5 . . ?
C16C C15C H15E 109.5 . . ?
C14C C15C H15F 109.5 . . ?
C16C C15C H15F 109.5 . . ?
H15E C15C H15F 108.1 . . ?
N19C C16C C17C 114.2(4) . . ?
N19C C16C C15C 108.3(4) . . ?
C17C C16C C15C 111.4(4) . . ?
N19C C16C H16C 107.6 . . ?
C17C C16C H16C 107.6 . . ?
C15C C16C H16C 107.6 . . ?
C16C C17C C18C 109.2(4) . . ?
C16C C17C H17E 109.8 . . ?
C18C C17C H17E 109.8 . . ?
C16C C17C H17F 109.8 . . ?
C18C C17C H17F 109.8 . . ?
H17E C17C H17F 108.3 . . ?
C13C C18C C17C 109.5(4) . . ?
C13C C18C H18E 109.8 . . ?
C17C C18C H18E 109.8 . . ?
C13C C18C H18F 109.8 . . ?
C17C C18C H18F 109.8 . . ?
H18E C18C H18F 108.2 . . ?
C20C N19C C16C 121.4(4) . . ?
C20C N19C Ni3 113.7(4) . . ?
C16C N19C Ni3 124.9(3) . . ?
N19C C20C C21C 118.8(5) . . ?
N19C C20C H20C 120.6 . . ?
C21C C20C H20C 120.6 . . ?
N22C C21C C30C 123.1(5) . . ?
N22C C21C C20C 116.3(5) . . ?
C30C C21C C20C 120.4(5) . . ?
C21C N22C C23C 117.3(4) . . ?
C21C N22C Ni3 109.1(3) . . ?
C23C N22C Ni3 130.6(3) . . ?
N22C C23C C24C 119.6(5) . . ?
N22C C23C C28C 121.9(5) . . ?
C24C C23C C28C 118.6(5) . . ?
C25C C24C C23C 120.6(6) . . ?
C25C C24C H24C 119.7 . . ?
C23C C24C H24C 119.7 . . ?
C24C C25C C26C 120.5(5) . . ?
C24C C25C H25C 119.8 . . ?
C26C C25C H25C 119.8 . . ?
C27C C26C C25C 119.8(6) . . ?
C27C C26C H26C 120.1 . . ?
C25C C26C H26C 120.1 . . ?
C26C C27C C28C 121.4(6) . . ?
C26C C27C H27C 119.3 . . ?
C28C C27C H27C 119.3 . . ?
C27C C28C C23C 119.1(5) . . ?
C27C C28C C29C 123.1(5) . . ?
C23C C28C C29C 117.8(5) . . ?
C30C C29C C28C 120.4(5) . . ?
C30C C29C H29C 119.8 . . ?
C28C C29C H29C 119.8 . . ?
C29C C30C C21C 119.3(5) . . ?
C29C C30C H30C 120.4 . . ?
C21C C30C H30C 120.4 . . ?
C2D N1D Ni2 172.9(5) . . ?
N1D C2D C3D 178.9(6) . . ?
C2D C3D H3DA 109.5 . . ?
C2D C3D H3DB 109.5 . . ?
H3DA C3D H3DB 109.5 . . ?
C2D C3D H3DC 109.5 . . ?
H3DA C3D H3DC 109.5 . . ?
H3DB C3D H3DC 109.5 . . ?
C2E N1E Ni1 175.8(5) . . ?
N1E C2E C3E 177.9(7) . . ?
C2E C3E H3EA 109.5 . . ?
C2E C3E H3EB 109.5 . . ?
H3EA C3E H3EB 109.5 . . ?
C2E C3E H3EC 109.5 . . ?
H3EA C3E H3EC 109.5 . . ?
H3EB C3E H3EC 109.5 . . ?
C2F N1F Ni3 173.1(5) . . ?
N1F C2F C3F 179.1(8) . . ?
C2F C3F H3FA 109.5 . . ?
C2F C3F H3FB 109.5 . . ?
H3FA C3F H3FB 109.5 . . ?
C2F C3F H3FC 109.5 . . ?
H3FA C3F H3FC 109.5 . . ?
H3FB C3F H3FC 109.5 . . ?
C2G N1G Ni3 163.9(8) . . ?
N1G C2G C3G 169.2(13) . . ?
N1G C2G C3G' 147.8(19) . . ?
C2G C3G H3GA 109.0 . . ?
C2G C3G H3GB 109.0 . . ?
H3GA C3G H3GB 109.5 . . ?
C2G C3G H3GC 110.4 . . ?
H3GA C3G H3GC 109.5 . . ?
H3GB C3G H3GC 109.5 . . ?
C2G C3G' H3GD 112.8 . . ?
C2G C3G' H3GE 110.1 . . ?
H3GD C3G' H3GE 109.5 . . ?
C2G C3G' H3GF 105.4 . . ?
H3GD C3G' H3GF 109.5 . . ?
H3GE C3G' H3GF 109.5 . . ?
Ni1 O1H H1HA 110.3 . . ?
Ni1 O1H H1HB 110.5 . . ?
H1HA O1H H1HB 103.5 . . ?
Ni2 O1I H1IA 110.7 . . ?
Ni2 O1I H1IB 110.8 . . ?
H1IA O1I H1IB 103.0 . . ?
O2J Cl1J O1J 110.7(3) . . ?
O2J Cl1J O4J 111.6(2) . . ?
O1J Cl1J O4J 113.1(2) . . ?
O2J Cl1J O3J 106.3(3) . . ?
O1J Cl1J O3J 107.3(3) . . ?
O4J Cl1J O3J 107.4(2) . . ?
O2K Cl1K O1K 110.5(3) . . ?
O2K Cl1K O4K 111.6(2) . . ?
O1K Cl1K O4K 112.6(2) . . ?
O2K Cl1K O3K 107.0(3) . . ?
O1K Cl1K O3K 107.3(3) . . ?
O4K Cl1K O3K 107.7(3) . . ?
O3M Cl1M O4M 111.6(3) . . ?
O3M Cl1M O2M 110.9(4) . . ?
O4M Cl1M O2M 109.8(3) . . ?
O3M Cl1M O1M 107.2(4) . . ?
O4M Cl1M O1M 109.2(4) . . ?
O2M Cl1M O1M 108.1(4) . . ?
O4N' Cl1N O3N' 107.7(10) . . ?
O4N' Cl1N O1N 111.0(6) . . ?
O2N Cl1N O1N 110.7(3) . . ?
O3N' Cl1N O1N 110.9(8) . . ?
O2N Cl1N O4N 111.7(3) . . ?
O1N Cl1N O4N 112.7(3) . . ?
O2N Cl1N O3N 106.7(3) . . ?
O1N Cl1N O3N 107.2(3) . . ?
O4N Cl1N O3N 107.5(3) . . ?
O4N' Cl1N O2N' 114.1(13) . . ?
O3N' Cl1N O2N' 104.5(13) . . ?
O1N Cl1N O2N' 108.4(9) . . ?
N1Z C2Z C3Z 178.0(13) . . ?
C2Z C3Z H3ZA 109.5 . . ?
C2Z C3Z H3ZB 109.5 . . ?
H3ZA C3Z H3ZB 109.5 . . ?
C2Z C3Z H3ZC 109.5 . . ?
H3ZA C3Z H3ZC 109.5 . . ?
H3ZB C3Z H3ZC 109.5 . . ?
O2O Cl1O O1O 110.6(3) . . ?
O2O Cl1O O4O 111.7(3) . . ?
O1O Cl1O O4O 113.0(3) . . ?
O2O Cl1O O3O 106.5(3) . . ?
O1O Cl1O O3O 107.2(3) . . ?
O4O Cl1O O3O 107.5(3) . . ?
C1Q O1Q H1Q 108.8 . . ?
O1Q C1Q H1QA 111.1 . . ?
O1Q C1Q H1QB 109.1 . . ?
H1QA C1Q H1QB 109.5 . . ?
O1Q C1Q H1QC 108.2 . . ?
H1QA C1Q H1QC 109.5 . . ?
H1QB C1Q H1QC 109.5 . . ?
F3Q P1Q F3Q 180.0 2_666 . ?
F3Q P1Q F2Q 87.2(8) 2_666 . ?
F3Q P1Q F2Q 92.8(7) . . ?
F3Q P1Q F2Q 92.8(7) 2_666 2_666 ?
F3Q P1Q F2Q 87.2(8) . 2_666 ?
F2Q P1Q F2Q 180.0 . 2_666 ?
F3Q P1Q F1Q 87.2(7) 2_666 2_666 ?
F3Q P1Q F1Q 92.8(7) . 2_666 ?
F2Q P1Q F1Q 91.8(8) . 2_666 ?
F2Q P1Q F1Q 88.2(8) 2_666 2_666 ?
F3Q P1Q F1Q 92.8(7) 2_666 . ?
F3Q P1Q F1Q 87.2(7) . . ?
F2Q P1Q F1Q 88.2(8) . . ?
F2Q P1Q F1Q 91.8(8) 2_666 . ?
F1Q P1Q F1Q 180.0(13) 2_666 . ?
H1WA O1W H1WB 107.0 . . ?
H2WA O2W H2WB 107.9 . . ?
O2L' Cl1L O1L 118.6(9) . . ?
O2L Cl1L O1L 110.7(3) . . ?
O2L Cl1L O4L 111.7(3) . . ?
O1L Cl1L O4L 112.6(3) . . ?
O2L' Cl1L O4L' 119.1(11) . . ?
O1L Cl1L O4L' 113.5(8) . . ?
O2L Cl1L O3L 106.8(3) . . ?
O1L Cl1L O3L 107.3(3) . . ?
O4L Cl1L O3L 107.5(3) . . ?
O2L' Cl1L O3L' 100.2(10) . . ?
O1L Cl1L O3L' 96.0(7) . . ?
O4L' Cl1L O3L' 103.7(10) . . ?

loop_
_geom_bond_atom_site_label_1
_geom_bond_atom_site_label_2
_geom_bond_distance
_geom_bond_site_symmetry_2
_geom_bond_publ_flag
Ni1 O1H 2.055(4) . ?
Ni1 N1E 2.071(5) . ?
Ni1 N12C 2.074(4) . ?
Ni1 N12A 2.086(4) . ?
Ni1 N1A 2.174(4) . ?
Ni1 N1C 2.200(4) . ?
Ni2 N19B 2.068(4) . ?
Ni2 O1I 2.086(5) . ?
Ni2 N19A 2.087(4) . ?
Ni2 N1D 2.088(5) . ?
Ni2 N22B 2.157(4) . ?
Ni2 N22A 2.194(4) . ?
Ni3 N19C 2.071(4) . ?
Ni3 N12B 2.083(4) . ?
Ni3 N1G 2.103(5) . ?
Ni3 N1F 2.113(5) . ?
Ni3 N22C 2.144(4) . ?
Ni3 N1B 2.161(4) . ?
N1A C10A 1.313(7) . ?
N1A C2A 1.378(7) . ?
C2A C3A 1.371(8) . ?
C2A C7A 1.438(8) . ?
C3A C4A 1.371(8) . ?
C3A H3A 0.9500 . ?
C4A C5A 1.388(9) . ?
C4A H4A 0.9500 . ?
C5A C6A 1.311(9) . ?
C5A H5A 0.9500 . ?
C6A C7A 1.412(9) . ?
C6A H6A 0.9500 . ?
C7A C8A 1.386(10) . ?
C8A C9A 1.384(10) . ?
C8A H8A 0.9500 . ?
C9A C10A 1.394(9) . ?
C9A H9A 0.9500 . ?
C10A C11A 1.461(8) . ?
C11A N12A 1.262(7) . ?
C11A H11A 0.9500 . ?
N12A C13A 1.475(6) . ?
C13A C18A 1.538(7) . ?
C13A C14A 1.546(7) . ?
C13A H13A 1.0000 . ?
C14A C15A 1.516(7) . ?
C14A H14A 0.9900 . ?
C14A H14B 0.9900 . ?
C15A C16A 1.533(7) . ?
C15A H15A 0.9900 . ?
C15A H15B 0.9900 . ?
C16A N19A 1.475(6) . ?
C16A C17A 1.534(7) . ?
C16A H16A 1.0000 . ?
C17A C18A 1.519(7) . ?
C17A H17A 0.9900 . ?
C17A H17B 0.9900 . ?
C18A H18A 0.9900 . ?
C18A H18B 0.9900 . ?
N19A C20A 1.278(7) . ?
C20A C21A 1.446(7) . ?
C20A H20A 0.9500 . ?
C21A N22A 1.338(7) . ?
C21A C30A 1.413(7) . ?
N22A C23A 1.387(6) . ?
C23A C24A 1.406(8) . ?
C23A C28A 1.429(7) . ?
C24A C25A 1.367(8) . ?
C24A H24A 0.9500 . ?
C25A C26A 1.411(9) . ?
C25A H25A 0.9500 . ?
C26A C27A 1.345(10) . ?
C26A H26A 0.9500 . ?
C27A C28A 1.430(8) . ?
C27A H27A 0.9500 . ?
C28A C29A 1.401(9) . ?
C29A C30A 1.346(8) . ?
C29A H29A 0.9500 . ?
C30A H30A 0.9500 . ?
N1B C10B 1.324(7) . ?
N1B C2B 1.371(7) . ?
C2B C3B 1.402(9) . ?
C2B C7B 1.432(9) . ?
C3B C4B 1.407(9) . ?
C3B H3B 0.9500 . ?
C4B C5B 1.397(11) . ?
C4B H4B 0.9500 . ?
C5B C6B 1.366(11) . ?
C5B H5B 0.9500 . ?
C6B C7B 1.404(9) . ?
C6B H6B 0.9500 . ?
C7B C8B 1.400(9) . ?
C8B C9B 1.338(8) . ?
C8B H8B 0.9500 . ?
C9B C10B 1.390(8) . ?
C9B H9B 0.9500 . ?
C10B C11B 1.476(7) . ?
C11B N12B 1.283(6) . ?
C11B H11B 0.9500 . ?
N12B C13B 1.457(6) . ?
C13B C14B 1.535(7) . ?
C13B C18B 1.543(7) . ?
C13B H13B 1.0000 . ?
C14B C15B 1.543(7) . ?
C14B H14C 0.9900 . ?
C14B H14D 0.9900 . ?
C15B C16B 1.529(7) . ?
C15B H15C 0.9900 . ?
C15B H15D 0.9900 . ?
C16B N19B 1.489(6) . ?
C16B C17B 1.543(7) . ?
C16B H16B 1.0000 . ?
C17B C18B 1.524(6) . ?
C17B H17C 0.9900 . ?
C17B H17D 0.9900 . ?
C18B H18C 0.9900 . ?
C18B H18D 0.9900 . ?
N19B C20B 1.273(7) . ?
C20B C21B 1.460(7) . ?
C20B H20B 0.9500 . ?
C21B N22B 1.333(7) . ?
C21B C30B 1.400(8) . ?
N22B C23B 1.379(6) . ?
C23B C24B 1.406(8) . ?
C23B C28B 1.419(8) . ?
C24B C25B 1.369(8) . ?
C24B H24B 0.9500 . ?
C25B C26B 1.397(8) . ?
C25B H25B 0.9500 . ?
C26B C27B 1.348(8) . ?
C26B H26B 0.9500 . ?
C27B C28B 1.425(8) . ?
C27B H27B 0.9500 . ?
C28B C29B 1.403(8) . ?
C29B C30B 1.370(8) . ?
C29B H29B 0.9500 . ?
C30B H30B 0.9500 . ?
N1C C10C 1.313(6) . ?
N1C C2C 1.374(7) . ?
C2C C3C 1.413(8) . ?
C2C C7C 1.426(8) . ?
C3C C4C 1.361(8) . ?
C3C H3C 0.9500 . ?
C4C C5C 1.400(9) . ?
C4C H4C 0.9500 . ?
C5C C6C 1.356(9) . ?
C5C H5C 0.9500 . ?
C6C C7C 1.418(8) . ?
C6C H6C 0.9500 . ?
C7C C8C 1.391(8) . ?
C8C C9C 1.361(8) . ?
C8C H8C 0.9500 . ?
C9C C10C 1.400(7) . ?
C9C H9C 0.9500 . ?
C10C C11C 1.461(7) . ?
C11C N12C 1.261(7) . ?
C11C H11C 0.9500 . ?
N12C C13C 1.470(6) . ?
C13C C14C 1.527(7) . ?
C13C C18C 1.538(7) . ?
C13C H13C 1.0000 . ?
C14C C15C 1.519(7) . ?
C14C H14E 0.9900 . ?
C14C H14F 0.9900 . ?
C15C C16C 1.534(7) . ?
C15C H15E 0.9900 . ?
C15C H15F 0.9900 . ?
C16C N19C 1.479(6) . ?
C16C C17C 1.520(7) . ?
C16C H16C 1.0000 . ?
C17C C18C 1.544(7) . ?
C17C H17E 0.9900 . ?
C17C H17F 0.9900 . ?
C18C H18E 0.9900 . ?
C18C H18F 0.9900 . ?
N19C C20C 1.276(6) . ?
C20C C21C 1.460(7) . ?
C20C H20C 0.9500 . ?
C21C N22C 1.348(6) . ?
C21C C30C 1.417(7) . ?
N22C C23C 1.377(7) . ?
C23C C24C 1.408(7) . ?
C23C C28C 1.416(8) . ?
C24C C25C 1.369(8) . ?
C24C H24C 0.9500 . ?
C25C C26C 1.413(9) . ?
C25C H25C 0.9500 . ?
C26C C27C 1.345(8) . ?
C26C H26C 0.9500 . ?
C27C C28C 1.411(8) . ?
C27C H27C 0.9500 . ?
C28C C29C 1.420(7) . ?
C29C C30C 1.334(8) . ?
C29C H29C 0.9500 . ?
C30C H30C 0.9500 . ?
N1D C2D 1.138(7) . ?
C2D C3D 1.459(9) . ?
C3D H3DA 0.9800 . ?
C3D H3DB 0.9800 . ?
C3D H3DC 0.9800 . ?
N1E C2E 1.143(7) . ?
C2E C3E 1.455(9) . ?
C3E H3EA 0.9800 . ?
C3E H3EB 0.9800 . ?
C3E H3EC 0.9800 . ?
N1F C2F 1.133(8) . ?
C2F C3F 1.472(10) . ?
C3F H3FA 0.9800 . ?
C3F H3FB 0.9800 . ?
C3F H3FC 0.9800 . ?
N1G C2G 1.069(9) . ?
C2G C3G 1.512(15) . ?
C2G C3G' 1.57(4) . ?
C3G H3GA 0.9801 . ?
C3G H3GB 0.9799 . ?
C3G H3GC 0.9801 . ?
C3G' H3GD 0.9800 . ?
C3G' H3GE 0.9800 . ?
C3G' H3GF 0.9800 . ?
O1H H1HA 0.8849 . ?
O1H H1HB 0.8844 . ?
O1I H1IA 0.8954 . ?
O1I H1IB 0.8937 . ?
Cl1J O2J 1.398(4) . ?
Cl1J O1J 1.411(3) . ?
Cl1J O4J 1.418(3) . ?
Cl1J O3J 1.436(4) . ?
Cl1K O2K 1.395(4) . ?
Cl1K O1K 1.415(3) . ?
Cl1K O4K 1.420(3) . ?
Cl1K O3K 1.430(4) . ?
Cl1M O3M 1.398(5) . ?
Cl1M O4M 1.409(5) . ?
Cl1M O2M 1.437(5) . ?
Cl1M O1M 1.457(6) . ?
Cl1N O4N' 1.287(10) . ?
Cl1N O2N 1.394(4) . ?
Cl1N O3N' 1.397(15) . ?
Cl1N O1N 1.415(3) . ?
Cl1N O4N 1.419(3) . ?
Cl1N O3N 1.433(4) . ?
Cl1N O2N' 1.468(19) . ?
N1Z C2Z 1.169(13) . ?
C2Z C3Z 1.400(15) . ?
C3Z H3ZA 0.9800 . ?
C3Z H3ZB 0.9800 . ?
C3Z H3ZC 0.9800 . ?
Cl1O O2O 1.396(4) . ?
Cl1O O1O 1.413(3) . ?
Cl1O O4O 1.417(3) . ?
Cl1O O3O 1.434(4) . ?
O1Q C1Q 1.496(18) . ?
O1Q H1Q 0.8403 . ?
C1Q H1QA 0.9800 . ?
C1Q H1QB 0.9800 . ?
C1Q H1QC 0.9799 . ?
P1Q F3Q 1.271(9) 2_666 ?
P1Q F3Q 1.271(9) . ?
P1Q F2Q 1.346(9) . ?
P1Q F2Q 1.346(9) 2_666 ?
P1Q F1Q 1.363(9) 2_666 ?
P1Q F1Q 1.363(9) . ?
O1W H1WA 0.8946 . ?
O1W H1WB 0.8449 . ?
O2W H2WA 0.9017 . ?
O2W H2WB 0.8415 . ?
Cl1L O2L' 1.364(16) . ?
Cl1L O2L 1.394(4) . ?
Cl1L O1L 1.414(3) . ?
Cl1L O4L 1.419(3) . ?
Cl1L O4L' 1.427(15) . ?
Cl1L O3L 1.432(4) . ?
Cl1L O3L' 1.571(15) . ?

loop_
_geom_torsion_atom_site_label_1
_geom_torsion_atom_site_label_2
_geom_torsion_atom_site_label_3
_geom_torsion_atom_site_label_4
_geom_torsion
_geom_torsion_site_symmetry_1
_geom_torsion_site_symmetry_2
_geom_torsion_site_symmetry_3
_geom_torsion_site_symmetry_4
_geom_torsion_publ_flag
C10A N1A C2A C3A 178.0(5) . . . . ?
Ni1 N1A C2A C3A -7.1(8) . . . . ?
C10A N1A C2A C7A -2.2(8) . . . . ?
Ni1 N1A C2A C7A 172.6(4) . . . . ?
N1A C2A C3A C4A 176.7(6) . . . . ?
C7A C2A C3A C4A -3.1(9) . . . . ?
C2A C3A C4A C5A 1.6(10) . . . . ?
C3A C4A C5A C6A 0.3(10) . . . . ?
C4A C5A C6A C7A -0.5(11) . . . . ?
C5A C6A C7A C8A -179.5(8) . . . . ?
C5A C6A C7A C2A -1.1(10) . . . . ?
C3A C2A C7A C8A -178.7(7) . . . . ?
N1A C2A C7A C8A 1.6(9) . . . . ?
C3A C2A C7A C6A 2.8(9) . . . . ?
N1A C2A C7A C6A -176.9(5) . . . . ?
C6A C7A C8A C9A -179.8(8) . . . . ?
C2A C7A C8A C9A 1.8(12) . . . . ?
C7A C8A C9A C10A -4.3(13) . . . . ?
C2A N1A C10A C9A -0.5(9) . . . . ?
Ni1 N1A C10A C9A -176.3(6) . . . . ?
C2A N1A C10A C11A -178.8(5) . . . . ?
Ni1 N1A C10A C11A 5.3(6) . . . . ?
C8A C9A C10A N1A 3.8(12) . . . . ?
C8A C9A C10A C11A -177.9(7) . . . . ?
N1A C10A C11A N12A -9.2(8) . . . . ?
C9A C10A C11A N12A 172.4(6) . . . . ?
C10A C11A N12A C13A 177.9(5) . . . . ?
C10A C11A N12A Ni1 7.7(7) . . . . ?
C11A N12A C13A C18A -5.9(7) . . . . ?
Ni1 N12A C13A C18A 162.9(3) . . . . ?
C11A N12A C13A C14A 117.8(5) . . . . ?
Ni1 N12A C13A C14A -73.3(5) . . . . ?
N12A C13A C14A C15A 174.0(4) . . . . ?
C18A C13A C14A C15A -58.3(6) . . . . ?
C13A C14A C15A C16A 59.7(6) . . . . ?
C14A C15A C16A N19A 175.5(4) . . . . ?
C14A C15A C16A C17A -59.3(5) . . . . ?
N19A C16A C17A C18A -176.1(4) . . . . ?
C15A C16A C17A C18A 59.3(6) . . . . ?
C16A C17A C18A C13A -58.8(6) . . . . ?
N12A C13A C18A C17A -178.5(4) . . . . ?
C14A C13A C18A C17A 57.3(5) . . . . ?
C15A C16A N19A C20A 69.3(6) . . . . ?
C17A C16A N19A C20A -54.1(6) . . . . ?
C15A C16A N19A Ni2 -117.8(4) . . . . ?
C17A C16A N19A Ni2 118.7(4) . . . . ?
C16A N19A C20A C21A 178.7(4) . . . . ?
Ni2 N19A C20A C21A 5.0(6) . . . . ?
N19A C20A C21A N22A -4.7(8) . . . . ?
N19A C20A C21A C30A 176.2(5) . . . . ?
C30A C21A N22A C23A -2.7(8) . . . . ?
C20A C21A N22A C23A 178.2(4) . . . . ?
C30A C21A N22A Ni2 -179.1(4) . . . . ?
C20A C21A N22A Ni2 1.8(6) . . . . ?
C21A N22A C23A C24A 179.9(5) . . . . ?
Ni2 N22A C23A C24A -4.6(7) . . . . ?
C21A N22A C23A C28A -0.6(7) . . . . ?
Ni2 N22A C23A C28A 174.9(4) . . . . ?
N22A C23A C24A C25A 177.3(5) . . . . ?
C28A C23A C24A C25A -2.2(8) . . . . ?
C23A C24A C25A C26A 1.2(9) . . . . ?
C24A C25A C26A C27A 0.2(10) . . . . ?
C25A C26A C27A C28A -0.7(10) . . . . ?
N22A C23A C28A C29A 3.0(8) . . . . ?
C24A C23A C28A C29A -177.5(5) . . . . ?
N22A C23A C28A C27A -177.8(5) . . . . ?
C24A C23A C28A C27A 1.7(8) . . . . ?
C26A C27A C28A C29A 178.9(6) . . . . ?
C26A C27A C28A C23A -0.3(9) . . . . ?
C23A C28A C29A C30A -2.0(9) . . . . ?
C27A C28A C29A C30A 178.8(6) . . . . ?
C28A C29A C30A C21A -1.2(9) . . . . ?
N22A C21A C30A C29A 3.7(9) . . . . ?
C20A C21A C30A C29A -177.2(5) . . . . ?
C10B N1B C2B C3B 171.0(5) . . . . ?
Ni3 N1B C2B C3B -30.7(8) . . . . ?
C10B N1B C2B C7B -8.3(8) . . . . ?
Ni3 N1B C2B C7B 150.0(5) . . . . ?
N1B C2B C3B C4B 177.2(6) . . . . ?
C7B C2B C3B C4B -3.5(10) . . . . ?
C2B C3B C4B C5B -2.4(11) . . . . ?
C3B C4B C5B C6B 5.8(12) . . . . ?
C4B C5B C6B C7B -2.9(12) . . . . ?
C5B C6B C7B C8B 174.9(7) . . . . ?
C5B C6B C7B C2B -3.1(10) . . . . ?
N1B C2B C7B C8B 7.5(9) . . . . ?
C3B C2B C7B C8B -171.8(6) . . . . ?
N1B C2B C7B C6B -174.4(6) . . . . ?
C3B C2B C7B C6B 6.3(9) . . . . ?
C6B C7B C8B C9B -178.9(7) . . . . ?
C2B C7B C8B C9B -1.0(9) . . . . ?
C7B C8B C9B C10B -4.3(10) . . . . ?
C2B N1B C10B C9B 3.0(8) . . . . ?
Ni3 N1B C10B C9B -159.4(5) . . . . ?
C2B N1B C10B C11B 179.6(5) . . . . ?
Ni3 N1B C10B C11B 17.2(6) . . . . ?
C8B C9B C10B N1B 3.6(10) . . . . ?
C8B C9B C10B C11B -173.0(6) . . . . ?
N1B C10B C11B N12B -15.5(8) . . . . ?
C9B C10B C11B N12B 161.3(6) . . . . ?
C10B C11B N12B C13B -178.5(5) . . . . ?
C10B C11B N12B Ni3 4.4(6) . . . . ?
C11B N12B C13B C14B -57.8(6) . . . . ?
Ni3 N12B C13B C14B 118.8(4) . . . . ?
C11B N12B C13B C18B 66.7(6) . . . . ?
Ni3 N12B C13B C18B -116.7(4) . . . . ?
N12B C13B C14B C15B -171.0(4) . . . . ?
C18B C13B C14B C15B 63.2(5) . . . . ?
C13B C14B C15B C16B -60.2(5) . . . . ?
C14B C15B C16B N19B 179.9(4) . . . . ?
C14B C15B C16B C17B 57.0(6) . . . . ?
N19B C16B C17B C18B 177.4(4) . . . . ?
C15B C16B C17B C18B -56.1(5) . . . . ?
C16B C17B C18B C13B 57.2(5) . . . . ?
N12B C13B C18B C17B 171.8(4) . . . . ?
C14B C13B C18B C17B -61.8(5) . . . . ?
C15B C16B N19B C20B -20.6(7) . . . . ?
C17B C16B N19B C20B 104.3(5) . . . . ?
C15B C16B N19B Ni2 155.4(4) . . . . ?
C17B C16B N19B Ni2 -79.8(5) . . . . ?
C16B N19B C20B C21B 179.6(5) . . . . ?
Ni2 N19B C20B C21B 3.3(6) . . . . ?
N19B C20B C21B N22B -12.1(8) . . . . ?
N19B C20B C21B C30B 167.2(5) . . . . ?
C30B C21B N22B C23B 2.1(8) . . . . ?
C20B C21B N22B C23B -178.7(5) . . . . ?
C30B C21B N22B Ni2 -165.7(5) . . . . ?
C20B C21B N22B Ni2 13.5(6) . . . . ?
C21B N22B C23B C24B 173.6(5) . . . . ?
Ni2 N22B C23B C24B -21.5(7) . . . . ?
C21B N22B C23B C28B -5.0(7) . . . . ?
Ni2 N22B C23B C28B 159.9(4) . . . . ?
N22B C23B C24B C25B 178.4(5) . . . . ?
C28B C23B C24B C25B -2.9(8) . . . . ?
C23B C24B C25B C26B 0.8(9) . . . . ?
C24B C25B C26B C27B 1.8(10) . . . . ?
C25B C26B C27B C28B -2.3(9) . . . . ?
N22B C23B C28B C29B 3.8(8) . . . . ?
C24B C23B C28B C29B -174.8(5) . . . . ?
N22B C23B C28B C27B -178.9(5) . . . . ?
C24B C23B C28B C27B 2.5(8) . . . . ?
C26B C27B C28B C29B 177.3(6) . . . . ?
C26B C27B C28B C23B 0.1(9) . . . . ?
C23B C28B C29B C30B 0.4(9) . . . . ?
C27B C28B C29B C30B -176.8(6) . . . . ?
C28B C29B C30B C21B -3.2(9) . . . . ?
N22B C21B C30B C29B 2.0(9) . . . . ?
C20B C21B C30B C29B -177.1(5) . . . . ?
C10C N1C C2C C3C -175.7(5) . . . . ?
Ni1 N1C C2C C3C 2.4(7) . . . . ?
C10C N1C C2C C7C 2.6(7) . . . . ?
Ni1 N1C C2C C7C -179.2(4) . . . . ?
N1C C2C C3C C4C 178.4(5) . . . . ?
C7C C2C C3C C4C 0.0(8) . . . . ?
C2C C3C C4C C5C -0.9(9) . . . . ?
C3C C4C C5C C6C 1.3(9) . . . . ?
C4C C5C C6C C7C -0.9(9) . . . . ?
C5C C6C C7C C8C -178.5(6) . . . . ?
C5C C6C C7C C2C 0.0(8) . . . . ?
N1C C2C C7C C8C 0.6(8) . . . . ?
C3C C2C C7C C8C 179.0(5) . . . . ?
N1C C2C C7C C6C -177.9(5) . . . . ?
C3C C2C C7C C6C 0.5(8) . . . . ?
C6C C7C C8C C9C 175.1(6) . . . . ?
C2C C7C C8C C9C -3.3(9) . . . . ?
C7C C8C C9C C10C 2.9(9) . . . . ?
C2C N1C C10C C9C -3.3(8) . . . . ?
Ni1 N1C C10C C9C 178.2(5) . . . . ?
C2C N1C C10C C11C 176.6(4) . . . . ?
Ni1 N1C C10C C11C -1.9(6) . . . . ?
C8C C9C C10C N1C 0.6(9) . . . . ?
C8C C9C C10C C11C -179.4(5) . . . . ?
N1C C10C C11C N12C -1.6(8) . . . . ?
C9C C10C C11C N12C 178.3(5) . . . . ?
C10C C11C N12C C13C -178.6(4) . . . . ?
C10C C11C N12C Ni1 4.4(7) . . . . ?
C11C N12C C13C C14C 69.8(6) . . . . ?
Ni1 N12C C13C C14C -113.6(4) . . . . ?
C11C N12C C13C C18C -53.7(6) . . . . ?
Ni1 N12C C13C C18C 122.9(4) . . . . ?
N12C C13C C14C C15C 174.7(4) . . . . ?
C18C C13C C14C C15C -60.0(5) . . . . ?
C13C C14C C15C C16C 57.8(5) . . . . ?
C14C C15C C16C N19C 176.4(4) . . . . ?
C14C C15C C16C C17C -57.3(5) . . . . ?
N19C C16C C17C C18C -179.9(4) . . . . ?
C15C C16C C17C C18C 57.1(5) . . . . ?
N12C C13C C18C C17C -175.1(4) . . . . ?
C14C C13C C18C C17C 60.8(5) . . . . ?
C16C C17C C18C C13C -58.7(5) . . . . ?
C17C C16C N19C C20C -24.8(6) . . . . ?
C15C C16C N19C C20C 99.9(5) . . . . ?
C17C C16C N19C Ni3 154.2(3) . . . . ?
C15C C16C N19C Ni3 -81.0(4) . . . . ?
C16C N19C C20C C21C -176.7(4) . . . . ?
Ni3 N19C C20C C21C 4.1(6) . . . . ?
N19C C20C C21C N22C -15.9(7) . . . . ?
N19C C20C C21C C30C 159.5(5) . . . . ?
C30C C21C N22C C23C 5.3(7) . . . . ?
C20C C21C N22C C23C -179.5(4) . . . . ?
C30C C21C N22C Ni3 -157.2(4) . . . . ?
C20C C21C N22C Ni3 18.0(5) . . . . ?
C21C N22C C23C C24C 172.5(5) . . . . ?
Ni3 N22C C23C C24C -29.5(7) . . . . ?
C21C N22C C23C C28C -5.9(7) . . . . ?
Ni3 N22C C23C C28C 152.2(4) . . . . ?
N22C C23C C24C C25C 178.9(5) . . . . ?
C28C C23C C24C C25C -2.7(7) . . . . ?
C23C C24C C25C C26C 0.0(8) . . . . ?
C24C C25C C26C C27C 2.0(8) . . . . ?
C25C C26C C27C C28C -1.3(9) . . . . ?
C26C C27C C28C C23C -1.4(8) . . . . ?
C26C C27C C28C C29C 177.9(5) . . . . ?
N22C C23C C28C C27C -178.2(5) . . . . ?
C24C C23C C28C C27C 3.4(7) . . . . ?
N22C C23C C28C C29C 2.4(7) . . . . ?
C24C C23C C28C C29C -176.0(5) . . . . ?
C27C C28C C29C C30C -177.4(5) . . . . ?
C23C C28C C29C C30C 2.0(8) . . . . ?
C28C C29C C30C C21C -2.6(8) . . . . ?
N22C C21C C30C C29C -1.1(8) . . . . ?
C20C C21C C30C C29C -176.1(5) . . . . ?
Ni3 N1G C2G C3G -7(7) . . . . ?
Ni3 N1G C2G C3G' 164(3) . . . . ?
